data_1567418
loop_
_publ_author_name
'Dhara, Debabrata'
'Fantuzzi, Felipe'
'H\"arterich, Marcel'
'Dewhurst, Rian D.'
'Krummenacher, Ivo'
'Arrowsmith, Merle'
'Pranckevicius, Conor'
'Braunschweig, Holger'

_publ_section_title
;
 Stepwise reduction of a base-stabilised ferrocenyl aluminium(iii)
 dihalide for the synthesis of structurally-diverse dialane species
;
_journal_issue 33
_journal_name_full 'Chemical Science'
_journal_page_first 9693
_journal_page_last 9700
_journal_paper_doi 10.1039/D2SC02783F
_journal_volume 13
_journal_year 2022
_chemical_formula_moiety 'C90 H122 Al2 Fe2 I2 N4, C6 H14'
_chemical_formula_sum 'C96 H136 Al2 Fe2 I2 N4'
_chemical_formula_weight 1765.54
_space_group_crystal_system triclinic
_space_group_IT_number 2
_space_group_name_Hall '-P 1'
_space_group_name_H-M_alt 'P -1'
_atom_sites_solution_hydrogens geom
_atom_sites_solution_primary dual
_atom_sites_solution_secondary difmap
_audit_creation_date 2020-10-24
_audit_creation_method 'CrysAlisPro 1.171.41.73a (Rigaku OD, 2020)'
_audit_update_record
;
2022-04-17 deposited with the CCDC.	2022-08-01 downloaded from the CCDC.
;
_cell_angle_alpha 112.0886(13)
_cell_angle_beta 93.6385(11)
_cell_angle_gamma 100.4721(13)
_cell_formula_units_Z 2
_cell_length_a 15.8692(2)
_cell_length_b 16.9522(3)
_cell_length_c 18.67859(19)
_cell_measurement_reflns_used 28144
_cell_measurement_temperature 99.99(10)
_cell_measurement_theta_max 76.4100
_cell_measurement_theta_min 2.5930
_cell_volume 4530.35(12)
_computing_cell_refinement 'CrysAlisPro 1.171.41.73a (Rigaku OD, 2020)'
_computing_data_collection 'CrysAlisPro 1.171.41.73a (Rigaku OD, 2020)'
_computing_data_reduction 'CrysAlisPro 1.171.41.73a (Rigaku OD, 2020)'
_computing_molecular_graphics 'ShelXLe (Huebschle et all, 2011)'
_computing_publication_material 'SHELXL-2018/3 (Sheldrick, 2018)'
_computing_structure_refinement 'SHELXL-2014/7 (Sheldrick, 2014)'
_computing_structure_solution 'SHELXT 2014/4 (Sheldrick, 2014)'
_diffrn_ambient_environment N~2~
_diffrn_ambient_temperature 99.99(10)
_diffrn_detector 'Hybrid Pixel Array Detector'
_diffrn_detector_area_resol_mean 10.0000
_diffrn_detector_type HyPix
_diffrn_measured_fraction_theta_full 0.9967
_diffrn_measured_fraction_theta_max 0.9596
_diffrn_measurement_details
;
List of Runs (angles in degrees, time in seconds):

  # Type    Start    End  Width  t~exp~   \w     \q     \k     \f   Frames
#--------------------------------------------------------------------------
  1  \w   -117.00 -44.00   0.50    0.88    --  -47.20 -44.00  20.00  146
  2  \w    -46.00  24.00   0.50    0.88    --  -47.20  44.00 171.00  140
  3  \w    -25.00  50.00   0.50    0.88    --   47.20 -44.00  20.00  150
  4  \w     47.00  73.00   0.50    0.88    --   47.20  44.00 171.00   52
  5  \w   -157.00-100.00   0.50    3.51    --  -86.25 -44.00  20.00  114
  6  \w    -47.00 -14.00   0.50    3.51    --  -86.25  44.00 171.00   66
  7  \w     95.00 177.00   0.50    3.51    --  107.11  44.00 171.00  164
  8  \w   -108.00 -82.00   0.50    0.88    --  -47.20-125.00 120.00   52
  9  \w    -84.00 -17.00   0.50    0.88    --  -47.20 125.00-150.00  134
 10  \w   -120.00 -82.00   0.50    0.88    --  -47.20-125.00 -30.00   76
 11  \w    -19.00   7.00   0.50    0.88    --  -47.20  19.00-150.00   52
 12  \w    -21.00  22.00   0.50    0.88    --   47.20 -77.00-180.00   86
 13  \w     37.00  70.00   0.50    0.88    --   47.20 -77.00-180.00   66
 14  \w    -21.00  19.00   0.50    0.88    --   47.20 -19.00-120.00   80
 15  \w   -136.00 -98.00   0.50    3.51    --  -86.25 -94.00 120.00   76
 16  \w    -56.00 -14.00   0.50    3.51    --  -86.25 125.00-120.00   84
 17  \w    -55.00 -28.00   0.50    3.51    --  -86.25 125.00   0.00   54
 18  \w     37.00  74.00   0.50    3.51    --  107.11 -77.00 -60.00   74
 19  \w     53.00 112.00   0.50    3.51    --  107.11-125.00 -30.00  118
 20  \w    102.00 177.00   0.50    3.51    --  107.11  45.00-150.00  150
 21  \w     41.00  67.00   0.50    3.51    --  107.11 -61.00-120.00   52
 22  \w     37.00 112.00   0.50    3.51    --  107.11-125.00  60.00  150
 23  \w     79.00 105.00   0.50    3.51    --  107.11 -94.00 150.00   52
 24  \w     38.00  97.00   0.50    3.51    --  107.11-125.00 120.00  118
 25  \w     39.00  71.00   0.50    3.51    --  107.11 -61.00 150.00   64
 26  \w     77.00 103.00   0.50    3.51    --  107.11-115.00 -82.98   52
 27  \w    126.00 164.00   0.50    3.51    --  107.11 125.00 120.00   76
 28  \w    101.00 137.00   0.50    3.51    --  107.11  15.00 120.00   72
 29  \w    152.00 177.00   0.50    3.51    --  107.11  15.00 120.00   50
 30  \w     41.00  68.00   0.50    3.51    --  107.11-130.00  18.87   54
 31  \w     76.00 115.00   0.50    3.51    --  107.11-130.00  18.87   78
 32  \w     35.00  72.00   0.50    3.51    --  107.11-115.00 -82.98   74
 33  \w     96.00 177.00   0.50    3.51    --  107.11  15.00 -60.00  162
 34  \w     35.00  80.00   0.50    3.51    --  107.11-125.00-150.00   90
 35  \w     87.00 112.00   0.50    3.51    --  107.11-125.00-150.00   50
 36  \w     96.00 172.00   0.50    3.51    --  107.11  77.00 120.00  152
 37  \w     55.00 112.00   0.50    3.51    --  107.11-125.00  90.00  114
 38  \w    106.00 142.00   0.50    3.51    --  107.11  30.00  60.00   72
 39  \w     42.00  67.00   0.50    3.51    --  107.11 -61.00  30.00   50
 40  \w    137.00 163.00   0.50    3.51    --  107.11 125.00 -30.00   52
 41  \w     37.00 107.00   0.50    3.51    --  107.11-110.00 127.39  140
 42  \w     44.00 121.00   0.50    3.51    --  107.11-137.00 -77.37  154
 43  \w     63.00 111.00   0.50    3.51    --  107.11-125.00-180.00   96
 44  \w    102.00 154.00   0.50    3.51    --  107.11 125.00-120.00  104
 45  \w     98.00 124.00   0.50    3.51    --  107.11 125.00 120.00   52
 46  \w     42.00  71.00   0.50    3.51    --  107.11 -61.00 -60.00   58
 47  \w     77.00 102.00   0.50    3.51    --  107.11 -77.00-150.00   50
 48  \w     43.00  68.00   0.50    3.51    --  107.11 -61.00-180.00   50
;
_diffrn_measurement_device 'four-circle diffractometer'
_diffrn_measurement_device_type 'XtaLAB Synergy, Dualflex, HyPix'
_diffrn_measurement_method '\w scans'
_diffrn_orient_matrix_type 'CrysAlisPro convention (1999,Acta A55,543-557)'
_diffrn_orient_matrix_UB_11 0.0223769000
_diffrn_orient_matrix_UB_12 0.0896549000
_diffrn_orient_matrix_UB_13 -0.0055331000
_diffrn_orient_matrix_UB_21 0.0890214000
_diffrn_orient_matrix_UB_22 0.0204454000
_diffrn_orient_matrix_UB_23 0.0490182000
_diffrn_orient_matrix_UB_31 0.0391029000
_diffrn_orient_matrix_UB_32 -0.0407797000
_diffrn_orient_matrix_UB_33 -0.0752250000
_diffrn_radiation_monochromator mirror
_diffrn_radiation_probe x-ray
_diffrn_radiation_type 'Cu K\a'
_diffrn_radiation_wavelength 1.54184
_diffrn_reflns_av_R_equivalents 0.0750
_diffrn_reflns_av_sigmaI/netI 0.0745
_diffrn_reflns_av_unetI/netI 0.0600
_diffrn_reflns_Laue_measured_fraction_full 0.996
_diffrn_reflns_Laue_measured_fraction_max 0.960
_diffrn_reflns_limit_h_max 20
_diffrn_reflns_limit_h_min -19
_diffrn_reflns_limit_k_max 21
_diffrn_reflns_limit_k_min -21
_diffrn_reflns_limit_l_max 23
_diffrn_reflns_limit_l_min -23
_diffrn_reflns_number 61135
_diffrn_reflns_point_group_measured_fraction_full 0.996
_diffrn_reflns_point_group_measured_fraction_max 0.960
_diffrn_reflns_theta_full 66.9682
_diffrn_reflns_theta_max 77.4246
_diffrn_reflns_theta_min 2.5801
_diffrn_source 'micro-focus sealed X-ray tube'
_diffrn_source_type 'PhotonJet (Cu) X-ray Source'
_exptl_absorpt_coefficient_mu 8.408
_exptl_absorpt_correction_T_max 1.00000
_exptl_absorpt_correction_T_min 0.53386
_exptl_absorpt_correction_type multi-scan
_exptl_absorpt_process_details
;
CrysAlisPro 1.171.41.73a (Rigaku Oxford Diffraction, 2020)
Empirical absorption correction using spherical harmonics,
implemented in SCALE3 ABSPACK scaling algorithm.
;
_exptl_crystal_colour orange
_exptl_crystal_density_diffrn 1.294
_exptl_crystal_description plate
_exptl_crystal_F_000 1848
_exptl_crystal_size_max 0.323
_exptl_crystal_size_mid 0.095
_exptl_crystal_size_min 0.084
_refine_diff_density_max 2.702
_refine_diff_density_min -1.350
_refine_diff_density_rms 0.133
_refine_ls_extinction_method none
_refine_ls_goodness_of_fit_ref 1.044
_refine_ls_hydrogen_treatment constr
_refine_ls_matrix_type full
_refine_ls_number_parameters 1029
_refine_ls_number_reflns 18481
_refine_ls_number_restraints 150
_refine_ls_restrained_S_all 1.041
_refine_ls_R_factor_all 0.0743
_refine_ls_R_factor_gt 0.0597
_refine_ls_shift/su_max 0.001
_refine_ls_shift/su_mean 0.000
_refine_ls_structure_factor_coef Fsqd
_refine_ls_weighting_details 'w=1/[\s^2^(Fo^2^)+(0.0855P)^2^+13.1277P] where P=(Fo^2^+2Fc^2^)/3'
_refine_ls_weighting_scheme calc
_refine_ls_wR_factor_gt 0.1499
_refine_ls_wR_factor_ref 0.1592
_reflns_Friedel_coverage 0.000
_reflns_number_gt 15048
_reflns_number_total 18481
_reflns_threshold_expression 'I > 2\s(I)'
_cod_data_source_file d2sc02783f2.cif
_cod_data_source_block MaHa048_DeDh_a
_cod_depositor_comments 'Adding full bibliography for 1567415--1567421.cif.'
_cod_original_cell_volume 4530.36(11)
_cod_database_code 1567418
_shelx_shelxl_version_number 2014/7
_shelx_space_group_comment
;
The symmetry employed for this shelxl refinement is uniquely defined
by the following loop, which should always be used as a source of
symmetry information in preference to the above space-group names.
They are only intended as comments.
;
_shelx_estimated_absorpt_t_min 0.173
_shelx_estimated_absorpt_t_max 0.552
_cell_oxdiff_length_a 15.8692(2)
_cell_oxdiff_length_b 16.9522(3)
_cell_oxdiff_length_c 18.67859(19)
_cell_oxdiff_angle_alpha 112.0886(13)
_cell_oxdiff_angle_beta 93.6385(11)
_cell_oxdiff_angle_gamma 100.4721(13)
_cell_oxdiff_volume 4530.36(11)
_cell_oxdiff_measurement_reflns_used 28144
_oxdiff_exptl_absorpt_empirical_full_min 0.561
_oxdiff_exptl_absorpt_empirical_full_max 1.948
_oxdiff_exptl_absorpt_empirical_details
;
Empirical correction (ABSPACK) includes:
- Absorption correction using spherical harmonics
- Frame scaling
;
_diffrn_oxdiff_digest_frames
;
0181fcf989c718a49bf50b79c731ff790a0427208af
;
_reflns_odcompleteness_completeness 99.67
_reflns_odcompleteness_theta 66.97
_reflns_odcompleteness_iscentric 1
_chemical_oxdiff_formula 'C96 H136 Al2 Fe2 I2 N4'

loop_
_space_group_symop_operation_xyz
'x, y, z'
'-x, -y, -z'

loop_
_atom_site_label
_atom_site_type_symbol
_atom_site_fract_x
_atom_site_fract_y
_atom_site_fract_z
_atom_site_U_iso_or_equiv
_atom_site_adp_type
_atom_site_occupancy
_atom_site_site_symmetry_order
_atom_site_calc_flag
_atom_site_refinement_flags_posn
_atom_site_refinement_flags_adp
_atom_site_refinement_flags_occupancy
_atom_site_disorder_assembly
_atom_site_disorder_group
Al1_1 Al 0.30140(9) 0.50943(9) 0.22020(8) 0.0186(3) Uani 1 1 d . . . . .
Al2_1 Al 0.14885(9) 0.55069(9) 0.21330(8) 0.0177(3) Uani 1 1 d . . . . .
I3_1 I 0.41966(2) 0.63339(2) 0.20441(2) 0.02324(9) Uani 1 1 d . . . . .
I4_1 I 0.06742(2) 0.42838(2) 0.07769(2) 0.02277(9) Uani 1 1 d . . . . .
N1_2 N 0.2812(3) 0.3965(3) 0.0395(2) 0.0214(8) Uani 1 1 d . . . . .
C2_2 C 0.2746(3) 0.4044(3) 0.1142(3) 0.0212(9) Uani 1 1 d . . . . .
N3_2 N 0.2362(3) 0.3227(3) 0.1062(2) 0.0207(8) Uani 1 1 d . . . . .
C4_2 C 0.2197(3) 0.2646(3) 0.0288(3) 0.0238(10) Uani 1 1 d . . . . .
C5_2 C 0.2483(3) 0.3114(3) -0.0129(3) 0.0237(10) Uani 1 1 d . . . . .
C6_2 C 0.3046(4) 0.4684(4) 0.0144(3) 0.0285(11) Uani 1 1 d . . . . .
H6A_2 H 0.3197 0.5238 0.0602 0.043 Uiso 1 1 calc R U . . .
H6B_2 H 0.2555 0.4687 -0.0199 0.043 Uiso 1 1 calc R U . . .
H6C_2 H 0.3544 0.4608 -0.0139 0.043 Uiso 1 1 calc R U . . .
C7_2 C 0.1997(3) 0.3030(3) 0.1688(3) 0.0240(10) Uani 1 1 d . . . . .
H7A_2 H 0.2291 0.3475 0.2194 0.036 Uiso 1 1 calc R U . . .
H7B_2 H 0.2076 0.2455 0.1649 0.036 Uiso 1 1 calc R U . . .
H7C_2 H 0.1377 0.3026 0.1644 0.036 Uiso 1 1 calc R U . . .
C8_2 C 0.1818(4) 0.1700(4) 0.0039(3) 0.0331(12) Uani 1 1 d . . . . .
H8A_2 H 0.1703 0.1421 -0.0532 0.050 Uiso 1 1 calc R U . . .
H8B_2 H 0.1275 0.1622 0.0253 0.050 Uiso 1 1 calc R U . . .
H8C_2 H 0.2226 0.1431 0.0233 0.050 Uiso 1 1 calc R U . . .
C9_2 C 0.2469(4) 0.2848(4) -0.0993(3) 0.0331(12) Uani 1 1 d . . . . .
H9A_2 H 0.2206 0.2224 -0.1263 0.050 Uiso 1 1 calc R U . . .
H9B_2 H 0.3062 0.2964 -0.1107 0.050 Uiso 1 1 calc R U . . .
H9C_2 H 0.2129 0.3184 -0.1173 0.050 Uiso 1 1 calc R U . . .
N1_3 N 0.1936(3) 0.6854(3) 0.1340(2) 0.0205(8) Uani 1 1 d . . . . .
C2_3 C 0.1899(3) 0.6643(3) 0.1971(3) 0.0184(9) Uani 1 1 d . . . . .
N3_3 N 0.2416(3) 0.7343(3) 0.2557(2) 0.0201(8) Uani 1 1 d . . . . .
C4_3 C 0.2776(3) 0.7982(3) 0.2300(3) 0.0228(10) Uani 1 1 d . . . . .
C5_3 C 0.2469(3) 0.7674(3) 0.1533(3) 0.0213(9) Uani 1 1 d . . . . .
C6_3 C 0.1479(4) 0.6320(3) 0.0562(3) 0.0257(10) Uani 1 1 d . . . . .
H6A_3 H 0.1887 0.6058 0.0224 0.039 Uiso 1 1 calc R U . . .
H6B_3 H 0.1216 0.6683 0.0352 0.039 Uiso 1 1 calc R U . . .
H6C_3 H 0.1025 0.5856 0.0584 0.039 Uiso 1 1 calc R U . . .
C7_3 C 0.2641(3) 0.7391(3) 0.3345(3) 0.0234(10) Uani 1 1 d . . . . .
H7A_3 H 0.2221 0.6950 0.3436 0.035 Uiso 1 1 calc R U . . .
H7B_3 H 0.2629 0.7973 0.3726 0.035 Uiso 1 1 calc R U . . .
H7C_3 H 0.3222 0.7283 0.3401 0.035 Uiso 1 1 calc R U . . .
C8_3 C 0.3382(4) 0.8807(4) 0.2826(3) 0.0348(13) Uani 1 1 d . . . . .
H8A_3 H 0.3574 0.9158 0.2529 0.052 Uiso 1 1 calc R U . . .
H8B_3 H 0.3885 0.8672 0.3050 0.052 Uiso 1 1 calc R U . . .
H8C_3 H 0.3087 0.9135 0.3248 0.052 Uiso 1 1 calc R U . . .
C9_3 C 0.2640(4) 0.8058(4) 0.0944(3) 0.0271(11) Uani 1 1 d . . . . .
H9A_3 H 0.3066 0.8615 0.1189 0.041 Uiso 1 1 calc R U . . .
H9B_3 H 0.2100 0.8156 0.0744 0.041 Uiso 1 1 calc R U . . .
H9C_3 H 0.2868 0.7655 0.0512 0.041 Uiso 1 1 calc R U . . .
Fe1_4 Fe 0.49588(5) 0.49838(5) 0.34721(4) 0.01888(16) Uani 1 1 d . . . . .
C2_4 C 0.3663(3) 0.4758(3) 0.2960(3) 0.0180(9) Uani 1 1 d . . . . .
C3_4 C 0.3966(3) 0.3956(3) 0.2830(3) 0.0203(9) Uani 1 1 d . . . . .
C4_4 C 0.4217(3) 0.3928(3) 0.3560(3) 0.0221(10) Uani 1 1 d . . . . .
H4_4 H 0.4424 0.3466 0.3630 0.027 Uiso 1 1 calc R U . . .
C5_4 C 0.4112(3) 0.4693(3) 0.4166(3) 0.0199(9) Uani 1 1 d . . . . .
H5_4 H 0.4243 0.4839 0.4710 0.024 Uiso 1 1 calc R U . . .
C6_4 C 0.3773(3) 0.5212(3) 0.3812(3) 0.0191(9) Uani 1 1 d . . . . .
C7_4 C 0.5833(3) 0.5347(4) 0.2816(3) 0.0253(10) Uani 1 1 d . . . . .
H7_4 H 0.5708 0.5317 0.2301 0.030 Uiso 1 1 calc R U . . .
C8_4 C 0.6056(3) 0.4671(4) 0.3025(3) 0.0260(10) Uani 1 1 d . . . . .
H8_4 H 0.6099 0.4109 0.2673 0.031 Uiso 1 1 calc R U . . .
C9_4 C 0.6201(3) 0.4993(4) 0.3852(3) 0.0275(11) Uani 1 1 d . . . . .
H9_4 H 0.6360 0.4683 0.4152 0.033 Uiso 1 1 calc R U . . .
C10_4 C 0.6065(3) 0.5860(4) 0.4158(3) 0.0272(11) Uani 1 1 d . . . . .
H10_4 H 0.6120 0.6232 0.4694 0.033 Uiso 1 1 calc R U . . .
C11_4 C 0.5834(3) 0.6066(4) 0.3515(3) 0.0253(10) Uani 1 1 d . . . . .
H11_4 H 0.5701 0.6602 0.3548 0.030 Uiso 1 1 calc R U . . .
Fe1_5 Fe -0.07551(5) 0.55358(5) 0.26449(4) 0.01831(15) Uani 1 1 d . . . . .
C2_5 C 0.0602(3) 0.5695(3) 0.2856(3) 0.0201(9) Uani 1 1 d . . . . .
C3_5 C 0.0314(3) 0.6485(3) 0.3302(3) 0.0191(9) Uani 1 1 d . . . . .
C4_5 C -0.0291(3) 0.6285(3) 0.3789(3) 0.0213(9) Uani 1 1 d . . . . .
H4_5 H -0.0570 0.6686 0.4142 0.026 Uiso 1 1 calc R U . . .
C5_5 C -0.0395(3) 0.5389(3) 0.3649(3) 0.0228(10) Uani 1 1 d . . . . .
H5_5 H -0.0758 0.5084 0.3891 0.027 Uiso 1 1 calc R U . . .
C6_5 C 0.0139(3) 0.5022(3) 0.3081(3) 0.0178(9) Uani 1 1 d . . . . .
C7_5 C -0.1158(3) 0.5553(4) 0.1584(3) 0.0247(10) Uani 1 1 d . . . . .
H7_5 H -0.0785 0.5719 0.1262 0.030 Uiso 1 1 calc R U . . .
C8_5 C -0.1533(3) 0.6122(4) 0.2185(3) 0.0259(10) Uani 1 1 d . . . . .
H8_5 H -0.1464 0.6732 0.2326 0.031 Uiso 1 1 calc R U . . .
C9_5 C -0.2027(3) 0.5622(4) 0.2539(3) 0.0286(11) Uani 1 1 d . . . . .
H9_5 H -0.2342 0.5838 0.2960 0.034 Uiso 1 1 calc R U . . .
C10_5 C -0.1967(3) 0.4740(4) 0.2148(3) 0.0277(11) Uani 1 1 d . . . . .
H10_5 H -0.2233 0.4261 0.2264 0.033 Uiso 1 1 calc R U . . .
C11_5 C -0.1438(3) 0.4696(4) 0.1550(3) 0.0256(10) Uani 1 1 d . . . . .
H11_5 H -0.1299 0.4183 0.1192 0.031 Uiso 1 1 calc R U . . .
C1_6 C 0.4072(3) 0.3269(3) 0.2081(3) 0.0203(9) Uani 1 1 d . . . . .
C2_6 C 0.4476(3) 0.3468(3) 0.1509(3) 0.0214(9) Uani 1 1 d . . . . .
H2_6 H 0.4628 0.4059 0.1565 0.026 Uiso 1 1 calc R U . . .
C3_6 C 0.4662(3) 0.2818(3) 0.0856(3) 0.0210(9) Uani 1 1 d . . . . .
C4_6 C 0.4399(3) 0.1950(3) 0.0771(3) 0.0239(10) Uani 1 1 d . . . . .
H4_6 H 0.4510 0.1499 0.0323 0.029 Uiso 1 1 calc R U . . .
C5_6 C 0.3979(3) 0.1726(3) 0.1321(3) 0.0257(10) Uani 1 1 d . . . . .
C6_6 C 0.3834(3) 0.2400(3) 0.1981(3) 0.0223(10) Uani 1 1 d . . . . .
H6_6 H 0.3564 0.2260 0.2372 0.027 Uiso 1 1 calc R U . . .
C7_6 C 0.5216(3) 0.3073(4) 0.0296(3) 0.0239(10) Uani 1 1 d . . . . .
C9_6 C 0.6154(4) 0.3439(4) 0.0705(3) 0.0335(12) Uani 1 1 d . . . . .
H9A_6 H 0.6521 0.3588 0.0352 0.050 Uiso 1 1 calc R U . . .
H9B_6 H 0.6358 0.2998 0.0848 0.050 Uiso 1 1 calc R U . . .
H9C_6 H 0.6183 0.3963 0.1177 0.050 Uiso 1 1 calc R U . . .
C10_6 C 0.4889(4) 0.3759(4) 0.0079(4) 0.0364(13) Uani 1 1 d . . . . .
H10A_6 H 0.4937 0.4289 0.0551 0.055 Uiso 1 1 calc R U . . .
H10B_6 H 0.4282 0.3531 -0.0163 0.055 Uiso 1 1 calc R U . . .
H10C_6 H 0.5238 0.3898 -0.0290 0.055 Uiso 1 1 calc R U . . .
C11_6 C 0.5194(4) 0.2287(4) -0.0463(3) 0.0352(13) Uani 1 1 d . . . . .
H11A_6 H 0.4593 0.2024 -0.0715 0.053 Uiso 1 1 calc R U . . .
H11B_6 H 0.5445 0.1854 -0.0346 0.053 Uiso 1 1 calc R U . . .
H11C_6 H 0.5530 0.2478 -0.0814 0.053 Uiso 1 1 calc R U . . .
C8_6 C 0.3721(16) 0.078(2) 0.1249(14) 0.038(2) Uani 0.250(11) 1 d D U P A 1
C12_6 C 0.4513(17) 0.0554(17) 0.1577(17) 0.043(3) Uani 0.250(11) 1 d D U P A 1
H12A_6 H 0.4368 -0.0055 0.1520 0.065 Uiso 0.250(11) 1 calc R U P A 1
H12B_6 H 0.4683 0.0938 0.2130 0.065 Uiso 0.250(11) 1 calc R U P A 1
H12C_6 H 0.4993 0.0637 0.1289 0.065 Uiso 0.250(11) 1 calc R U P A 1
C13_6 C 0.2985(19) 0.0628(17) 0.1703(18) 0.043(3) Uani 0.250(11) 1 d D U P A 1
H13A_6 H 0.2516 0.0887 0.1590 0.065 Uiso 0.250(11) 1 calc R U P A 1
H13B_6 H 0.3200 0.0900 0.2264 0.065 Uiso 0.250(11) 1 calc R U P A 1
H13C_6 H 0.2766 -0.0001 0.1548 0.065 Uiso 0.250(11) 1 calc R U P A 1
C14_6 C 0.346(2) 0.0153(16) 0.0397(13) 0.038(3) Uani 0.250(11) 1 d D U P A 1
H14A_6 H 0.2934 0.0259 0.0182 0.058 Uiso 0.250(11) 1 calc R U P A 1
H14B_6 H 0.3352 -0.0450 0.0360 0.058 Uiso 0.250(11) 1 calc R U P A 1
H14C_6 H 0.3929 0.0246 0.0100 0.058 Uiso 0.250(11) 1 calc R U P A 1
C8_16 C 0.3711(6) 0.0776(8) 0.1248(6) 0.0338(13) Uani 0.750(11) 1 d D U P A 2
C12_16 C 0.4215(7) 0.0709(6) 0.1943(6) 0.0423(18) Uani 0.750(11) 1 d D U P A 2
H12A_16 H 0.4031 0.1066 0.2428 0.063 Uiso 0.750(11) 1 calc R U P A 2
H12B_16 H 0.4837 0.0919 0.1958 0.063 Uiso 0.750(11) 1 calc R U P A 2
H12C_16 H 0.4101 0.0099 0.1885 0.063 Uiso 0.750(11) 1 calc R U P A 2
C13_16 C 0.2741(6) 0.0536(5) 0.1279(6) 0.0376(17) Uani 0.750(11) 1 d D U P A 2
H13A_16 H 0.2586 -0.0060 0.1257 0.056 Uiso 0.750(11) 1 calc R U P A 2
H13B_16 H 0.2413 0.0572 0.0834 0.056 Uiso 0.750(11) 1 calc R U P A 2
H13C_16 H 0.2603 0.0943 0.1766 0.056 Uiso 0.750(11) 1 calc R U P A 2
C14_16 C 0.3911(8) 0.0114(6) 0.0500(6) 0.049(2) Uani 0.750(11) 1 d D U P A 2
H14A_16 H 0.4537 0.0233 0.0488 0.073 Uiso 0.750(11) 1 calc R U P A 2
H14B_16 H 0.3608 0.0158 0.0048 0.073 Uiso 0.750(11) 1 calc R U P A 2
H14C_16 H 0.3717 -0.0476 0.0484 0.073 Uiso 0.750(11) 1 calc R U P A 2
C1_7 C 0.3593(3) 0.6064(3) 0.4331(3) 0.0192(9) Uani 1 1 d . . . . .
C2_7 C 0.2878(3) 0.6066(3) 0.4733(3) 0.0214(9) Uani 1 1 d . . . . .
H2_7 H 0.2461 0.5538 0.4605 0.026 Uiso 1 1 calc R U . . .
C3_7 C 0.2768(3) 0.6837(3) 0.5320(3) 0.0215(10) Uani 1 1 d . . . . .
C4_7 C 0.3399(3) 0.7607(3) 0.5499(3) 0.0243(10) Uani 1 1 d . . . . .
H4_7 H 0.3338 0.8131 0.5902 0.029 Uiso 1 1 calc R U . . .
C5_7 C 0.4109(3) 0.7626(3) 0.5102(3) 0.0236(10) Uani 1 1 d . . . . .
C6_7 C 0.4188(3) 0.6849(3) 0.4505(3) 0.0227(10) Uani 1 1 d . . . . .
H6_7 H 0.4656 0.6857 0.4213 0.027 Uiso 1 1 calc R U . . .
C7_7 C 0.2014(3) 0.6821(3) 0.5803(3) 0.0233(10) Uani 1 1 d . . . . .
C8_7 C 0.4814(3) 0.8459(3) 0.5305(3) 0.0279(11) Uani 1 1 d . . . . .
C9_7 C 0.1186(4) 0.6218(4) 0.5286(3) 0.0336(12) Uani 1 1 d . . . . .
H9A_7 H 0.0702 0.6280 0.5588 0.050 Uiso 1 1 calc R U . . .
H9B_7 H 0.1252 0.5613 0.5098 0.050 Uiso 1 1 calc R U . . .
H9C_7 H 0.1072 0.6374 0.4840 0.050 Uiso 1 1 calc R U . . .
C10_7 C 0.1826(4) 0.7726(4) 0.6210(4) 0.0377(14) Uani 1 1 d . . . . .
H10A_7 H 0.1713 0.7968 0.5822 0.057 Uiso 1 1 calc R U . . .
H10B_7 H 0.2328 0.8112 0.6594 0.057 Uiso 1 1 calc R U . . .
H10C_7 H 0.1318 0.7678 0.6476 0.057 Uiso 1 1 calc R U . . .
C11_7 C 0.2266(4) 0.6497(4) 0.6429(3) 0.0354(13) Uani 1 1 d . . . . .
H11A_7 H 0.2803 0.6882 0.6758 0.053 Uiso 1 1 calc R U . . .
H11B_7 H 0.2353 0.5902 0.6178 0.053 Uiso 1 1 calc R U . . .
H11C_7 H 0.1802 0.6499 0.6752 0.053 Uiso 1 1 calc R U . . .
C12_7 C 0.4829(4) 0.8720(4) 0.4607(4) 0.0358(13) Uani 1 1 d . . . . .
H12A_7 H 0.4893 0.8225 0.4144 0.054 Uiso 1 1 calc R U . . .
H12B_7 H 0.5316 0.9215 0.4717 0.054 Uiso 1 1 calc R U . . .
H12C_7 H 0.4286 0.8887 0.4513 0.054 Uiso 1 1 calc R U . . .
C13_7 C 0.4675(4) 0.9231(4) 0.6007(3) 0.0341(12) Uani 1 1 d . . . . .
H13A_7 H 0.4118 0.9365 0.5896 0.051 Uiso 1 1 calc R U . . .
H13B_7 H 0.5143 0.9742 0.6109 0.051 Uiso 1 1 calc R U . . .
H13C_7 H 0.4677 0.9084 0.6466 0.051 Uiso 1 1 calc R U . . .
C14_7 C 0.5710(4) 0.8280(4) 0.5499(4) 0.0414(14) Uani 1 1 d . . . . .
H14A_7 H 0.5686 0.8059 0.5914 0.062 Uiso 1 1 calc R U . . .
H14B_7 H 0.6154 0.8824 0.5674 0.062 Uiso 1 1 calc R U . . .
H14C_7 H 0.5853 0.7846 0.5031 0.062 Uiso 1 1 calc R U . . .
C1_8 C 0.0548(3) 0.7384(3) 0.3334(3) 0.0205(9) Uani 1 1 d . . . . .
C2_8 C 0.0388(3) 0.7597(3) 0.2683(3) 0.0199(9) Uani 1 1 d . . . . .
H2_8 H 0.0165 0.7143 0.2186 0.024 Uiso 1 1 calc R U . . .
C3_8 C 0.0552(3) 0.8461(3) 0.2758(3) 0.0222(10) Uani 1 1 d . . . . .
C4_8 C 0.0920(3) 0.9122(3) 0.3488(3) 0.0242(10) Uani 1 1 d . . . . .
H4_8 H 0.1045 0.9712 0.3540 0.029 Uiso 1 1 calc R U . . .
C5_8 C 0.1107(3) 0.8934(3) 0.4139(3) 0.0233(10) Uani 1 1 d . . . . .
C6_8 C 0.0893(3) 0.8069(3) 0.4051(3) 0.0232(10) Uani 1 1 d . . . . .
H6_8 H 0.0986 0.7938 0.4497 0.028 Uiso 1 1 calc R U . . .
C7_8 C 0.0295(3) 0.8726(3) 0.2090(3) 0.0233(10) Uani 1 1 d . . . . .
C8_8 C 0.1561(3) 0.9654(3) 0.4931(3) 0.0270(11) Uani 1 1 d . . . . .
C9_8 C 0.0022(4) 0.7934(4) 0.1301(3) 0.0269(11) Uani 1 1 d . . . . .
H9A_8 H 0.0502 0.7638 0.1175 0.040 Uiso 1 1 calc R U . . .
H9B_8 H -0.0126 0.8134 0.0890 0.040 Uiso 1 1 calc R U . . .
H9C_8 H -0.0482 0.7528 0.1336 0.040 Uiso 1 1 calc R U . . .
C10_8 C 0.1047(4) 0.9375(4) 0.2004(3) 0.0314(12) Uani 1 1 d . . . . .
H10A_8 H 0.1174 0.9917 0.2475 0.047 Uiso 1 1 calc R U . . .
H10B_8 H 0.0888 0.9500 0.1549 0.047 Uiso 1 1 calc R U . . .
H10C_8 H 0.1560 0.9123 0.1934 0.047 Uiso 1 1 calc R U . . .
C11_8 C -0.0480(4) 0.9158(4) 0.2282(3) 0.0307(12) Uani 1 1 d . . . . .
H11A_8 H -0.0955 0.8751 0.2357 0.046 Uiso 1 1 calc R U . . .
H11B_8 H -0.0673 0.9308 0.1850 0.046 Uiso 1 1 calc R U . . .
H11C_8 H -0.0306 0.9689 0.2761 0.046 Uiso 1 1 calc R U . . .
C12_8 C 0.1705(4) 1.0569(4) 0.4929(3) 0.0349(13) Uani 1 1 d . . . . .
H12A_8 H 0.1989 1.1000 0.5444 0.052 Uiso 1 1 calc R U . . .
H12B_8 H 0.1145 1.0691 0.4807 0.052 Uiso 1 1 calc R U . . .
H12C_8 H 0.2071 1.0603 0.4534 0.052 Uiso 1 1 calc R U . . .
C13_8 C 0.1012(4) 0.9631(4) 0.5579(3) 0.0316(12) Uani 1 1 d . . . . .
H13A_8 H 0.0880 0.9038 0.5567 0.047 Uiso 1 1 calc R U . . .
H13B_8 H 0.0470 0.9805 0.5493 0.047 Uiso 1 1 calc R U . . .
H13C_8 H 0.1336 1.0036 0.6089 0.047 Uiso 1 1 calc R U . . .
C14_8 C 0.2445(3) 0.9475(4) 0.5113(3) 0.0284(11) Uani 1 1 d . . . . .
H14A_8 H 0.2805 0.9520 0.4717 0.043 Uiso 1 1 calc R U . . .
H14B_8 H 0.2366 0.8887 0.5109 0.043 Uiso 1 1 calc R U . . .
H14C_8 H 0.2730 0.9905 0.5629 0.043 Uiso 1 1 calc R U . . .
C1_9 C 0.0214(3) 0.4094(3) 0.2863(3) 0.0203(9) Uani 1 1 d . . . . .
C2_9 C -0.0309(3) 0.3409(3) 0.2224(3) 0.0220(10) Uani 1 1 d . . . . .
H2_9 H -0.0680 0.3537 0.1883 0.026 Uiso 1 1 calc R U . . .
C3_9 C -0.0300(3) 0.2539(3) 0.2074(3) 0.0219(10) Uani 1 1 d . . . . .
C4_9 C 0.0243(3) 0.2366(3) 0.2589(3) 0.0212(9) Uani 1 1 d . . . . .
H4_9 H 0.0255 0.1778 0.2494 0.025 Uiso 1 1 calc R U . . .
C5_9 C 0.0771(3) 0.3037(3) 0.3239(3) 0.0226(10) Uani 1 1 d . . . . .
C6_9 C 0.0762(3) 0.3897(3) 0.3367(3) 0.0201(9) Uani 1 1 d . . . . .
H6_9 H 0.1128 0.4359 0.3800 0.024 Uiso 1 1 calc R U . . .
C7_9 C -0.0904(4) 0.1801(4) 0.1368(3) 0.0294(11) Uani 1 1 d . . . . .
C8_9 C 0.1326(3) 0.2800(3) 0.3809(3) 0.0228(10) Uani 1 1 d . . . . .
C9_9 C -0.0686(4) 0.1915(4) 0.0617(3) 0.0385(14) Uani 1 1 d . . . . .
H9A_9 H -0.0079 0.1894 0.0567 0.058 Uiso 1 1 calc R U . . .
H9B_9 H -0.0780 0.2480 0.0641 0.058 Uiso 1 1 calc R U . . .
H9C_9 H -0.1060 0.1444 0.0165 0.058 Uiso 1 1 calc R U . . .
C10_9 C -0.1849(4) 0.1866(5) 0.1441(4) 0.0467(16) Uani 1 1 d . . . . .
H10A_9 H -0.2230 0.1396 0.0992 0.070 Uiso 1 1 calc R U . . .
H10B_9 H -0.1923 0.2432 0.1454 0.070 Uiso 1 1 calc R U . . .
H10C_9 H -0.1998 0.1809 0.1924 0.070 Uiso 1 1 calc R U . . .
C11_9 C -0.0813(6) 0.0895(4) 0.1290(4) 0.0529(18) Uani 1 1 d . . . . .
H11A_9 H -0.0217 0.0840 0.1220 0.079 Uiso 1 1 calc R U . . .
H11B_9 H -0.1211 0.0454 0.0836 0.079 Uiso 1 1 calc R U . . .
H11C_9 H -0.0953 0.0809 0.1762 0.079 Uiso 1 1 calc R U . . .
C12_9 C 0.1997(4) 0.2327(4) 0.3380(3) 0.0346(12) Uani 1 1 d . . . . .
H12A_9 H 0.2392 0.2721 0.3215 0.052 Uiso 1 1 calc R U . . .
H12B_9 H 0.1700 0.1810 0.2919 0.052 Uiso 1 1 calc R U . . .
H12C_9 H 0.2328 0.2147 0.3730 0.052 Uiso 1 1 calc R U . . .
C13_9 C 0.1801(4) 0.3595(4) 0.4521(3) 0.0318(12) Uani 1 1 d . . . . .
H13A_9 H 0.2196 0.3986 0.4354 0.048 Uiso 1 1 calc R U . . .
H13B_9 H 0.2132 0.3408 0.4865 0.048 Uiso 1 1 calc R U . . .
H13C_9 H 0.1380 0.3903 0.4803 0.048 Uiso 1 1 calc R U . . .
C14_9 C 0.0728(4) 0.2189(4) 0.4092(3) 0.0304(11) Uani 1 1 d . . . . .
H14A_9 H 0.1067 0.2059 0.4473 0.046 Uiso 1 1 calc R U . . .
H14B_9 H 0.0460 0.1645 0.3645 0.046 Uiso 1 1 calc R U . . .
H14C_9 H 0.0275 0.2475 0.4336 0.046 Uiso 1 1 calc R U . . .
C1_10 C 0.7101(5) 0.7708(5) 0.3014(4) 0.0473(16) Uani 1 1 d . . . . .
H1A_10 H 0.6940 0.7198 0.2516 0.071 Uiso 1 1 calc R U . . .
H1B_10 H 0.7157 0.7513 0.3443 0.071 Uiso 1 1 calc R U . . .
H1C_10 H 0.7654 0.8073 0.3010 0.071 Uiso 1 1 calc R U . . .
C2_10 C 0.6412(5) 0.8229(4) 0.3123(4) 0.0450(15) Uani 1 1 d . . . . .
H2A_10 H 0.6560 0.8716 0.3644 0.054 Uiso 1 1 calc R U . . .
H2B_10 H 0.5855 0.7850 0.3118 0.054 Uiso 1 1 calc R U . . .
C3_10 C 0.6286(5) 0.8604(5) 0.2508(4) 0.0517(17) Uani 1 1 d . . . . .
H3A_10 H 0.6161 0.8118 0.1987 0.062 Uiso 1 1 calc R U . . .
H3B_10 H 0.5771 0.8863 0.2588 0.062 Uiso 1 1 calc R U . . .
C4_10 C 0.7037(6) 0.9283(5) 0.2506(4) 0.0549(18) Uani 1 1 d . . . . .
H4A_10 H 0.7566 0.9052 0.2507 0.066 Uiso 1 1 calc R U . . .
H4B_10 H 0.7106 0.9802 0.3001 0.066 Uiso 1 1 calc R U . . .
C5_10 C 0.6991(5) 0.9590(6) 0.1826(5) 0.060(2) Uani 1 1 d . . . . .
H5A_10 H 0.7556 0.9971 0.1855 0.072 Uiso 1 1 calc R U . . .
H5B_10 H 0.6890 0.9074 0.1325 0.072 Uiso 1 1 calc R U . . .
C6_10 C 0.6311(6) 1.0065(6) 0.1834(5) 0.064(2) Uani 1 1 d . . . . .
H6A_10 H 0.5750 0.9692 0.1805 0.097 Uiso 1 1 calc R U . . .
H6B_10 H 0.6305 1.0230 0.1384 0.097 Uiso 1 1 calc R U . . .
H6C_10 H 0.6422 1.0592 0.2317 0.097 Uiso 1 1 calc R U . . .

loop_
_atom_site_aniso_label
_atom_site_aniso_U_11
_atom_site_aniso_U_22
_atom_site_aniso_U_33
_atom_site_aniso_U_23
_atom_site_aniso_U_13
_atom_site_aniso_U_12
Al1_1 0.0179(6) 0.0215(7) 0.0179(6) 0.0105(5) 0.0018(5) 0.0019(5)
Al2_1 0.0163(6) 0.0218(7) 0.0179(6) 0.0126(5) 0.0009(5) 0.0012(5)
I3_1 0.02074(16) 0.02722(16) 0.02480(16) 0.01623(12) 0.00237(11) -0.00004(12)
I4_1 0.02008(15) 0.02624(16) 0.02079(15) 0.01029(12) -0.00047(11) 0.00121(11)
N1_2 0.022(2) 0.028(2) 0.0174(19) 0.0126(16) 0.0006(15) 0.0051(16)
C2_2 0.024(2) 0.022(2) 0.019(2) 0.0101(18) 0.0021(18) 0.0054(19)
N3_2 0.019(2) 0.024(2) 0.0174(18) 0.0093(16) -0.0008(15) 0.0010(16)
C4_2 0.021(2) 0.029(3) 0.022(2) 0.010(2) -0.0027(19) 0.009(2)
C5_2 0.024(2) 0.025(2) 0.022(2) 0.010(2) 0.0020(19) 0.0050(19)
C6_2 0.034(3) 0.037(3) 0.026(3) 0.024(2) 0.007(2) 0.010(2)
C7_2 0.021(2) 0.027(3) 0.026(2) 0.015(2) 0.0013(19) 0.0007(19)
C8_2 0.037(3) 0.029(3) 0.030(3) 0.011(2) -0.003(2) 0.005(2)
C9_2 0.038(3) 0.040(3) 0.020(2) 0.011(2) 0.002(2) 0.006(3)
N1_3 0.021(2) 0.022(2) 0.023(2) 0.0141(16) 0.0019(16) 0.0045(16)
C2_3 0.014(2) 0.023(2) 0.021(2) 0.0132(19) 0.0044(17) 0.0025(17)
N3_3 0.0187(19) 0.025(2) 0.0186(19) 0.0133(16) -0.0002(15) 0.0000(16)
C4_3 0.021(2) 0.023(2) 0.027(2) 0.015(2) -0.0003(19) 0.0014(19)
C5_3 0.023(2) 0.024(2) 0.022(2) 0.0145(19) 0.0023(19) 0.0056(19)
C6_3 0.036(3) 0.025(2) 0.018(2) 0.0129(19) -0.004(2) 0.004(2)
C7_3 0.022(2) 0.027(3) 0.020(2) 0.0093(19) -0.0013(18) 0.0024(19)
C8_3 0.037(3) 0.029(3) 0.032(3) 0.014(2) -0.005(2) -0.010(2)
C9_3 0.032(3) 0.031(3) 0.026(3) 0.020(2) 0.004(2) 0.009(2)
Fe1_4 0.0149(3) 0.0256(4) 0.0192(3) 0.0132(3) 0.0017(3) 0.0028(3)
C2_4 0.012(2) 0.025(2) 0.018(2) 0.0134(18) -0.0025(16) -0.0006(17)
C3_4 0.018(2) 0.024(2) 0.020(2) 0.0123(19) 0.0040(18) -0.0005(18)
C4_4 0.021(2) 0.026(2) 0.024(2) 0.015(2) 0.0031(19) 0.0058(19)
C5_4 0.019(2) 0.027(2) 0.017(2) 0.0142(19) -0.0004(17) 0.0051(19)
C6_4 0.015(2) 0.024(2) 0.018(2) 0.0092(18) 0.0023(17) -0.0003(17)
C7_4 0.016(2) 0.041(3) 0.025(2) 0.022(2) 0.0019(19) 0.001(2)
C8_4 0.016(2) 0.039(3) 0.024(2) 0.014(2) 0.0012(19) 0.005(2)
C9_4 0.015(2) 0.044(3) 0.025(2) 0.016(2) 0.0001(19) 0.006(2)
C10_4 0.019(2) 0.036(3) 0.022(2) 0.010(2) 0.0006(19) -0.003(2)
C11_4 0.015(2) 0.033(3) 0.028(3) 0.014(2) -0.0008(19) 0.0008(19)
Fe1_5 0.0151(3) 0.0234(4) 0.0190(3) 0.0128(3) 0.0011(3) 0.0014(3)
C2_5 0.017(2) 0.022(2) 0.021(2) 0.0107(19) 0.0010(18) 0.0011(18)
C3_5 0.021(2) 0.023(2) 0.016(2) 0.0121(18) 0.0022(17) 0.0002(18)
C4_5 0.020(2) 0.024(2) 0.023(2) 0.0133(19) 0.0054(18) 0.0019(18)
C5_5 0.027(3) 0.026(2) 0.018(2) 0.0135(19) 0.0039(19) 0.000(2)
C6_5 0.014(2) 0.024(2) 0.019(2) 0.0139(18) -0.0036(17) 0.0010(17)
C7_5 0.018(2) 0.042(3) 0.021(2) 0.022(2) -0.0034(18) 0.007(2)
C8_5 0.022(2) 0.030(3) 0.034(3) 0.022(2) 0.000(2) 0.006(2)
C9_5 0.019(2) 0.034(3) 0.039(3) 0.020(2) 0.004(2) 0.008(2)
C10_5 0.020(2) 0.029(3) 0.035(3) 0.017(2) 0.001(2) -0.002(2)
C11_5 0.021(2) 0.034(3) 0.024(2) 0.017(2) -0.0023(19) 0.001(2)
C1_6 0.018(2) 0.026(2) 0.022(2) 0.0142(19) 0.0024(18) 0.0068(18)
C2_6 0.020(2) 0.025(2) 0.021(2) 0.0123(19) 0.0034(18) 0.0025(19)
C3_6 0.018(2) 0.030(3) 0.018(2) 0.0137(19) 0.0012(17) 0.0041(19)
C4_6 0.026(3) 0.026(2) 0.024(2) 0.013(2) 0.006(2) 0.007(2)
C5_6 0.028(3) 0.028(3) 0.025(2) 0.014(2) 0.005(2) 0.006(2)
C6_6 0.020(2) 0.030(3) 0.021(2) 0.015(2) 0.0017(18) 0.0051(19)
C7_6 0.019(2) 0.037(3) 0.019(2) 0.015(2) 0.0021(18) 0.004(2)
C9_6 0.028(3) 0.043(3) 0.026(3) 0.013(2) 0.007(2) -0.001(2)
C10_6 0.035(3) 0.051(4) 0.043(3) 0.036(3) 0.020(3) 0.015(3)
C11_6 0.037(3) 0.041(3) 0.025(3) 0.013(2) 0.009(2) 0.002(3)
C8_6 0.048(4) 0.026(3) 0.045(3) 0.020(3) 0.014(3) 0.009(3)
C12_6 0.054(5) 0.029(5) 0.050(5) 0.020(4) 0.009(4) 0.009(4)
C13_6 0.051(5) 0.029(5) 0.052(5) 0.019(4) 0.016(4) 0.007(4)
C14_6 0.052(6) 0.025(5) 0.045(4) 0.020(4) 0.012(4) 0.010(5)
C8_16 0.044(3) 0.024(2) 0.041(3) 0.020(2) 0.015(2) 0.010(2)
C12_16 0.051(4) 0.030(3) 0.053(4) 0.024(3) 0.004(3) 0.011(3)
C13_16 0.044(3) 0.025(3) 0.054(4) 0.026(3) 0.010(3) 0.009(3)
C14_16 0.064(5) 0.033(3) 0.050(4) 0.016(3) 0.021(3) 0.010(3)
C1_7 0.020(2) 0.027(2) 0.013(2) 0.0122(18) -0.0026(17) 0.0038(18)
C2_7 0.020(2) 0.022(2) 0.023(2) 0.0115(19) 0.0006(18) 0.0006(18)
C3_7 0.021(2) 0.029(3) 0.020(2) 0.015(2) 0.0017(18) 0.0052(19)
C4_7 0.030(3) 0.022(2) 0.017(2) 0.0058(18) 0.0024(19) 0.002(2)
C5_7 0.020(2) 0.025(2) 0.024(2) 0.011(2) -0.0013(19) -0.0008(19)
C6_7 0.017(2) 0.029(3) 0.025(2) 0.015(2) 0.0000(18) 0.0014(19)
C7_7 0.027(3) 0.028(3) 0.019(2) 0.013(2) 0.0066(19) 0.005(2)
C8_7 0.025(3) 0.023(2) 0.032(3) 0.010(2) 0.001(2) 0.000(2)
C9_7 0.024(3) 0.048(3) 0.026(3) 0.013(2) 0.008(2) 0.004(2)
C10_7 0.042(3) 0.036(3) 0.047(3) 0.023(3) 0.023(3) 0.014(3)
C11_7 0.033(3) 0.054(4) 0.030(3) 0.028(3) 0.010(2) 0.013(3)
C12_7 0.037(3) 0.027(3) 0.042(3) 0.017(2) 0.009(3) -0.004(2)
C13_7 0.031(3) 0.028(3) 0.033(3) 0.008(2) -0.002(2) -0.004(2)
C14_7 0.023(3) 0.037(3) 0.055(4) 0.015(3) -0.012(3) -0.002(2)
C1_8 0.017(2) 0.024(2) 0.022(2) 0.0111(19) 0.0036(18) 0.0025(18)
C2_8 0.020(2) 0.019(2) 0.019(2) 0.0071(18) 0.0035(18) 0.0016(18)
C3_8 0.020(2) 0.027(2) 0.023(2) 0.014(2) 0.0060(19) 0.0041(19)
C4_8 0.025(2) 0.023(2) 0.026(2) 0.012(2) 0.002(2) 0.0017(19)
C5_8 0.021(2) 0.026(2) 0.022(2) 0.010(2) -0.0004(19) 0.0020(19)
C6_8 0.024(2) 0.024(2) 0.021(2) 0.0102(19) 0.0028(19) 0.0012(19)
C7_8 0.028(3) 0.026(2) 0.024(2) 0.018(2) 0.005(2) 0.009(2)
C8_8 0.028(3) 0.025(3) 0.026(3) 0.010(2) 0.001(2) 0.002(2)
C9_8 0.028(3) 0.032(3) 0.027(3) 0.017(2) 0.004(2) 0.010(2)
C10_8 0.037(3) 0.030(3) 0.032(3) 0.020(2) 0.006(2) 0.002(2)
C11_8 0.038(3) 0.036(3) 0.025(3) 0.016(2) 0.006(2) 0.018(2)
C12_8 0.039(3) 0.026(3) 0.033(3) 0.010(2) -0.005(2) -0.001(2)
C13_8 0.029(3) 0.033(3) 0.028(3) 0.007(2) 0.003(2) 0.006(2)
C14_8 0.027(3) 0.030(3) 0.024(2) 0.009(2) -0.007(2) 0.002(2)
C1_9 0.020(2) 0.022(2) 0.022(2) 0.0123(19) 0.0071(18) 0.0015(18)
C2_9 0.022(2) 0.027(2) 0.017(2) 0.0114(19) 0.0017(18) -0.0007(19)
C3_9 0.022(2) 0.023(2) 0.017(2) 0.0094(18) -0.0007(18) -0.0040(19)
C4_9 0.024(2) 0.018(2) 0.023(2) 0.0114(18) 0.0013(19) 0.0008(18)
C5_9 0.022(2) 0.028(2) 0.023(2) 0.016(2) 0.0076(19) 0.0043(19)
C6_9 0.023(2) 0.021(2) 0.019(2) 0.0124(18) 0.0041(18) 0.0010(18)
C7_9 0.033(3) 0.026(3) 0.024(3) 0.008(2) 0.001(2) 0.000(2)
C8_9 0.025(2) 0.029(3) 0.025(2) 0.021(2) 0.0006(19) 0.007(2)
C9_9 0.050(4) 0.035(3) 0.025(3) 0.013(2) -0.001(3) -0.004(3)
C10_9 0.036(3) 0.049(4) 0.036(3) 0.004(3) -0.002(3) -0.007(3)
C11_9 0.069(5) 0.028(3) 0.051(4) 0.014(3) -0.014(4) -0.003(3)
C12_9 0.029(3) 0.047(3) 0.034(3) 0.020(3) 0.005(2) 0.014(3)
C13_9 0.030(3) 0.034(3) 0.032(3) 0.018(2) -0.010(2) 0.003(2)
C14_9 0.031(3) 0.035(3) 0.032(3) 0.022(2) 0.005(2) 0.005(2)
C1_10 0.051(4) 0.045(4) 0.046(4) 0.020(3) 0.015(3) 0.005(3)
C2_10 0.045(4) 0.041(4) 0.038(3) 0.010(3) 0.004(3) -0.001(3)
C3_10 0.052(4) 0.056(4) 0.047(4) 0.021(3) 0.006(3) 0.009(3)
C4_10 0.062(5) 0.061(5) 0.047(4) 0.027(4) 0.007(4) 0.015(4)
C5_10 0.048(4) 0.077(6) 0.056(5) 0.026(4) 0.017(4) 0.011(4)
C6_10 0.074(6) 0.064(5) 0.052(4) 0.018(4) 0.002(4) 0.018(4)

loop_
_atom_type_symbol
_atom_type_description
_atom_type_scat_dispersion_real
_atom_type_scat_dispersion_imag
_atom_type_scat_source
C C 0.0181 0.0091 'International Tables Vol C Tables 4.2.6.8 and 6.1.1.4'
H H 0.0000 0.0000 'International Tables Vol C Tables 4.2.6.8 and 6.1.1.4'
N N 0.0311 0.0180 'International Tables Vol C Tables 4.2.6.8 and 6.1.1.4'
Al Al 0.2130 0.2455 'International Tables Vol C Tables 4.2.6.8 and 6.1.1.4'
Fe Fe -1.1336 3.1974 'International Tables Vol C Tables 4.2.6.8 and 6.1.1.4'
I I -0.3257 6.8362 'International Tables Vol C Tables 4.2.6.8 and 6.1.1.4'

loop_
_exptl_crystal_face_index_h
_exptl_crystal_face_index_k
_exptl_crystal_face_index_l
_exptl_crystal_face_perp_dist
1 0 0 0.0701
-1 0 -2 0.1391
2 0 1 0.1150
2 -1 -1 0.0394
2 -1 -2 0.0344
-1 2 -2 0.1690
2 -2 -1 0.0296
-1 2 1 0.0675
1 -2 -1 0.0291
1 2 -1 0.0674
-1 -2 1 0.0169
-1 2 2 0.0805
1 -2 -2 0.0307
-2 -2 1 0.0344
1 2 0 0.0793
-1 0 2 0.1007
-1 1 1 0.0573
-1 2 0 0.0731

loop_
_geom_angle_atom_site_label_1
_geom_angle_atom_site_label_2
_geom_angle_atom_site_label_3
_geom_angle
_geom_angle_site_symmetry_1
_geom_angle_site_symmetry_3
_geom_angle_publ_flag
C2_4 Al1_1 C2_2 107.6(2) . . ?
C2_4 Al1_1 Al2_1 133.08(15) . . ?
C2_2 Al1_1 Al2_1 95.94(15) . . ?
C2_4 Al1_1 I3_1 103.11(14) . . ?
C2_2 Al1_1 I3_1 106.81(14) . . ?
Al2_1 Al1_1 I3_1 108.13(6) . . ?
C2_5 Al2_1 C2_3 108.1(2) . . ?
C2_5 Al2_1 Al1_1 133.40(15) . . ?
C2_3 Al2_1 Al1_1 97.45(14) . . ?
C2_5 Al2_1 I4_1 106.19(15) . . ?
C2_3 Al2_1 I4_1 108.06(14) . . ?
Al1_1 Al2_1 I4_1 101.68(6) . . ?
C2_2 N1_2 C5_2 111.0(4) . . ?
C2_2 N1_2 C6_2 125.9(4) . . ?
C5_2 N1_2 C6_2 122.3(4) . . ?
N3_2 C2_2 N1_2 103.9(4) . . ?
N3_2 C2_2 Al1_1 122.6(3) . . ?
N1_2 C2_2 Al1_1 133.3(4) . . ?
C2_2 N3_2 C4_2 111.8(4) . . ?
C2_2 N3_2 C7_2 123.4(4) . . ?
C4_2 N3_2 C7_2 123.5(4) . . ?
C5_2 C4_2 N3_2 106.1(4) . . ?
C5_2 C4_2 C8_2 130.9(5) . . ?
N3_2 C4_2 C8_2 122.9(5) . . ?
C4_2 C5_2 N1_2 107.2(4) . . ?
C4_2 C5_2 C9_2 130.9(5) . . ?
N1_2 C5_2 C9_2 121.9(5) . . ?
N1_2 C6_2 H6A_2 109.5 . . ?
N1_2 C6_2 H6B_2 109.5 . . ?
H6A_2 C6_2 H6B_2 109.5 . . ?
N1_2 C6_2 H6C_2 109.5 . . ?
H6A_2 C6_2 H6C_2 109.5 . . ?
H6B_2 C6_2 H6C_2 109.5 . . ?
N3_2 C7_2 H7A_2 109.5 . . ?
N3_2 C7_2 H7B_2 109.5 . . ?
H7A_2 C7_2 H7B_2 109.5 . . ?
N3_2 C7_2 H7C_2 109.5 . . ?
H7A_2 C7_2 H7C_2 109.5 . . ?
H7B_2 C7_2 H7C_2 109.5 . . ?
C4_2 C8_2 H8A_2 109.5 . . ?
C4_2 C8_2 H8B_2 109.5 . . ?
H8A_2 C8_2 H8B_2 109.5 . . ?
C4_2 C8_2 H8C_2 109.5 . . ?
H8A_2 C8_2 H8C_2 109.5 . . ?
H8B_2 C8_2 H8C_2 109.5 . . ?
C5_2 C9_2 H9A_2 109.5 . . ?
C5_2 C9_2 H9B_2 109.5 . . ?
H9A_2 C9_2 H9B_2 109.5 . . ?
C5_2 C9_2 H9C_2 109.5 . . ?
H9A_2 C9_2 H9C_2 109.5 . . ?
H9B_2 C9_2 H9C_2 109.5 . . ?
C2_3 N1_3 C5_3 111.2(4) . . ?
C2_3 N1_3 C6_3 125.8(4) . . ?
C5_3 N1_3 C6_3 123.0(4) . . ?
N3_3 C2_3 N1_3 104.1(4) . . ?
N3_3 C2_3 Al2_1 119.5(3) . . ?
N1_3 C2_3 Al2_1 134.8(4) . . ?
C2_3 N3_3 C4_3 111.8(4) . . ?
C2_3 N3_3 C7_3 124.5(4) . . ?
C4_3 N3_3 C7_3 123.5(4) . . ?
C5_3 C4_3 N3_3 106.2(4) . . ?
C5_3 C4_3 C8_3 131.5(5) . . ?
N3_3 C4_3 C8_3 122.4(4) . . ?
C4_3 C5_3 N1_3 106.7(4) . . ?
C4_3 C5_3 C9_3 130.9(5) . . ?
N1_3 C5_3 C9_3 122.4(4) . . ?
N1_3 C6_3 H6A_3 109.5 . . ?
N1_3 C6_3 H6B_3 109.5 . . ?
H6A_3 C6_3 H6B_3 109.5 . . ?
N1_3 C6_3 H6C_3 109.5 . . ?
H6A_3 C6_3 H6C_3 109.5 . . ?
H6B_3 C6_3 H6C_3 109.5 . . ?
N3_3 C7_3 H7A_3 109.5 . . ?
N3_3 C7_3 H7B_3 109.5 . . ?
H7A_3 C7_3 H7B_3 109.5 . . ?
N3_3 C7_3 H7C_3 109.5 . . ?
H7A_3 C7_3 H7C_3 109.5 . . ?
H7B_3 C7_3 H7C_3 109.5 . . ?
C4_3 C8_3 H8A_3 109.5 . . ?
C4_3 C8_3 H8B_3 109.5 . . ?
H8A_3 C8_3 H8B_3 109.5 . . ?
C4_3 C8_3 H8C_3 109.5 . . ?
H8A_3 C8_3 H8C_3 109.5 . . ?
H8B_3 C8_3 H8C_3 109.5 . . ?
C5_3 C9_3 H9A_3 109.5 . . ?
C5_3 C9_3 H9B_3 109.5 . . ?
H9A_3 C9_3 H9B_3 109.5 . . ?
C5_3 C9_3 H9C_3 109.5 . . ?
H9A_3 C9_3 H9C_3 109.5 . . ?
H9B_3 C9_3 H9C_3 109.5 . . ?
C4_4 Fe1_4 C3_4 40.84(19) . . ?
C4_4 Fe1_4 C5_4 40.55(19) . . ?
C3_4 Fe1_4 C5_4 68.78(19) . . ?
C4_4 Fe1_4 C9_4 105.0(2) . . ?
C3_4 Fe1_4 C9_4 129.7(2) . . ?
C5_4 Fe1_4 C9_4 111.4(2) . . ?
C4_4 Fe1_4 C8_4 109.6(2) . . ?
C3_4 Fe1_4 C8_4 106.1(2) . . ?
C5_4 Fe1_4 C8_4 140.7(2) . . ?
C9_4 Fe1_4 C8_4 40.6(2) . . ?
C4_4 Fe1_4 C11_4 171.7(2) . . ?
C3_4 Fe1_4 C11_4 147.02(19) . . ?
C5_4 Fe1_4 C11_4 136.9(2) . . ?
C9_4 Fe1_4 C11_4 67.7(2) . . ?
C8_4 Fe1_4 C11_4 67.9(2) . . ?
C4_4 Fe1_4 C10_4 131.7(2) . . ?
C3_4 Fe1_4 C10_4 169.7(2) . . ?
C5_4 Fe1_4 C10_4 109.8(2) . . ?
C9_4 Fe1_4 C10_4 40.6(2) . . ?
C8_4 Fe1_4 C10_4 68.2(2) . . ?
C11_4 Fe1_4 C10_4 40.1(2) . . ?
C4_4 Fe1_4 C7_4 142.5(2) . . ?
C3_4 Fe1_4 C7_4 114.0(2) . . ?
C5_4 Fe1_4 C7_4 176.9(2) . . ?
C9_4 Fe1_4 C7_4 68.1(2) . . ?
C8_4 Fe1_4 C7_4 40.8(2) . . ?
C11_4 Fe1_4 C7_4 39.9(2) . . ?
C10_4 Fe1_4 C7_4 67.7(2) . . ?
C4_4 Fe1_4 C6_4 68.15(19) . . ?
C3_4 Fe1_4 C6_4 68.46(19) . . ?
C5_4 Fe1_4 C6_4 40.77(18) . . ?
C9_4 Fe1_4 C6_4 145.0(2) . . ?
C8_4 Fe1_4 C6_4 174.0(2) . . ?
C11_4 Fe1_4 C6_4 115.1(2) . . ?
C10_4 Fe1_4 C6_4 117.6(2) . . ?
C7_4 Fe1_4 C6_4 138.2(2) . . ?
C4_4 Fe1_4 C2_4 69.09(19) . . ?
C3_4 Fe1_4 C2_4 41.22(19) . . ?
C5_4 Fe1_4 C2_4 69.27(18) . . ?
C9_4 Fe1_4 C2_4 170.6(2) . . ?
C8_4 Fe1_4 C2_4 133.24(19) . . ?
C11_4 Fe1_4 C2_4 118.60(19) . . ?
C10_4 Fe1_4 C2_4 148.7(2) . . ?
C7_4 Fe1_4 C2_4 111.74(19) . . ?
C6_4 Fe1_4 C2_4 40.86(18) . . ?
C3_4 C2_4 C6_4 104.5(4) . . ?
C3_4 C2_4 Al1_1 129.7(3) . . ?
C6_4 C2_4 Al1_1 124.8(4) . . ?
C3_4 C2_4 Fe1_4 66.4(3) . . ?
C6_4 C2_4 Fe1_4 68.2(2) . . ?
Al1_1 C2_4 Fe1_4 137.8(2) . . ?
C4_4 C3_4 C2_4 109.3(4) . . ?
C4_4 C3_4 C1_6 121.6(4) . . ?
C2_4 C3_4 C1_6 129.0(4) . . ?
C4_4 C3_4 Fe1_4 69.1(3) . . ?
C2_4 C3_4 Fe1_4 72.3(3) . . ?
C1_6 C3_4 Fe1_4 121.7(3) . . ?
C5_4 C4_4 C3_4 109.3(4) . . ?
C5_4 C4_4 Fe1_4 70.6(3) . . ?
C3_4 C4_4 Fe1_4 70.0(3) . . ?
C5_4 C4_4 H4_4 125.4 . . ?
C3_4 C4_4 H4_4 125.4 . . ?
Fe1_4 C4_4 H4_4 125.6 . . ?
C4_4 C5_4 C6_4 107.7(4) . . ?
C4_4 C5_4 Fe1_4 68.9(3) . . ?
C6_4 C5_4 Fe1_4 70.9(3) . . ?
C4_4 C5_4 H5_4 126.2 . . ?
C6_4 C5_4 H5_4 126.2 . . ?
Fe1_4 C5_4 H5_4 125.7 . . ?
C5_4 C6_4 C2_4 109.2(4) . . ?
C5_4 C6_4 C1_7 118.6(4) . . ?
C2_4 C6_4 C1_7 132.1(4) . . ?
C5_4 C6_4 Fe1_4 68.4(3) . . ?
C2_4 C6_4 Fe1_4 70.9(3) . . ?
C1_7 C6_4 Fe1_4 126.9(3) . . ?
C11_4 C7_4 C8_4 107.5(4) . . ?
C11_4 C7_4 Fe1_4 69.7(3) . . ?
C8_4 C7_4 Fe1_4 68.9(3) . . ?
C11_4 C7_4 H7_4 126.3 . . ?
C8_4 C7_4 H7_4 126.3 . . ?
Fe1_4 C7_4 H7_4 126.7 . . ?
C9_4 C8_4 C7_4 107.6(5) . . ?
C9_4 C8_4 Fe1_4 69.6(3) . . ?
C7_4 C8_4 Fe1_4 70.4(3) . . ?
C9_4 C8_4 H8_4 126.2 . . ?
C7_4 C8_4 H8_4 126.2 . . ?
Fe1_4 C8_4 H8_4 125.4 . . ?
C8_4 C9_4 C10_4 108.3(5) . . ?
C8_4 C9_4 Fe1_4 69.8(3) . . ?
C10_4 C9_4 Fe1_4 70.4(3) . . ?
C8_4 C9_4 H9_4 125.8 . . ?
C10_4 C9_4 H9_4 125.8 . . ?
Fe1_4 C9_4 H9_4 125.5 . . ?
C11_4 C10_4 C9_4 107.4(5) . . ?
C11_4 C10_4 Fe1_4 69.8(3) . . ?
C9_4 C10_4 Fe1_4 69.0(3) . . ?
C11_4 C10_4 H10_4 126.3 . . ?
C9_4 C10_4 H10_4 126.3 . . ?
Fe1_4 C10_4 H10_4 126.4 . . ?
C7_4 C11_4 C10_4 109.1(5) . . ?
C7_4 C11_4 Fe1_4 70.3(3) . . ?
C10_4 C11_4 Fe1_4 70.1(3) . . ?
C7_4 C11_4 H11_4 125.4 . . ?
C10_4 C11_4 H11_4 125.4 . . ?
Fe1_4 C11_4 H11_4 125.7 . . ?
C4_5 Fe1_5 C5_5 40.69(19) . . ?
C4_5 Fe1_5 C8_5 111.2(2) . . ?
C5_5 Fe1_5 C8_5 142.6(2) . . ?
C4_5 Fe1_5 C9_5 104.1(2) . . ?
C5_5 Fe1_5 C9_5 111.6(2) . . ?
C8_5 Fe1_5 C9_5 40.5(2) . . ?
C4_5 Fe1_5 C7_5 144.9(2) . . ?
C5_5 Fe1_5 C7_5 174.4(2) . . ?
C8_5 Fe1_5 C7_5 40.6(2) . . ?
C9_5 Fe1_5 C7_5 68.2(2) . . ?
C4_5 Fe1_5 C3_5 41.33(18) . . ?
C5_5 Fe1_5 C3_5 68.90(18) . . ?
C8_5 Fe1_5 C3_5 107.2(2) . . ?
C9_5 Fe1_5 C3_5 129.0(2) . . ?
C7_5 Fe1_5 C3_5 115.8(2) . . ?
C4_5 Fe1_5 C6_5 68.36(19) . . ?
C5_5 Fe1_5 C6_5 40.65(19) . . ?
C8_5 Fe1_5 C6_5 173.9(2) . . ?
C9_5 Fe1_5 C6_5 145.5(2) . . ?
C7_5 Fe1_5 C6_5 136.9(2) . . ?
C3_5 Fe1_5 C6_5 68.31(19) . . ?
C4_5 Fe1_5 C10_5 129.2(2) . . ?
C5_5 Fe1_5 C10_5 108.3(2) . . ?
C8_5 Fe1_5 C10_5 67.7(2) . . ?
C9_5 Fe1_5 C10_5 40.4(2) . . ?
C7_5 Fe1_5 C10_5 67.8(2) . . ?
C3_5 Fe1_5 C10_5 168.2(2) . . ?
C6_5 Fe1_5 C10_5 117.5(2) . . ?
C4_5 Fe1_5 C11_5 169.4(2) . . ?
C5_5 Fe1_5 C11_5 134.5(2) . . ?
C8_5 Fe1_5 C11_5 67.4(2) . . ?
C9_5 Fe1_5 C11_5 67.7(2) . . ?
C7_5 Fe1_5 C11_5 40.0(2) . . ?
C3_5 Fe1_5 C11_5 149.14(19) . . ?
C6_5 Fe1_5 C11_5 114.1(2) . . ?
C10_5 Fe1_5 C11_5 40.2(2) . . ?
C4_5 Fe1_5 C2_5 69.25(19) . . ?
C5_5 Fe1_5 C2_5 69.02(19) . . ?
C8_5 Fe1_5 C2_5 133.3(2) . . ?
C9_5 Fe1_5 C2_5 169.7(2) . . ?
C7_5 Fe1_5 C2_5 112.25(19) . . ?
C3_5 Fe1_5 C2_5 40.90(19) . . ?
C6_5 Fe1_5 C2_5 40.70(18) . . ?
C10_5 Fe1_5 C2_5 149.9(2) . . ?
C11_5 Fe1_5 C2_5 119.8(2) . . ?
C6_5 C2_5 C3_5 105.3(4) . . ?
C6_5 C2_5 Al2_1 123.9(4) . . ?
C3_5 C2_5 Al2_1 130.7(3) . . ?
C6_5 C2_5 Fe1_5 67.9(3) . . ?
C3_5 C2_5 Fe1_5 67.5(3) . . ?
Al2_1 C2_5 Fe1_5 131.6(2) . . ?
C4_5 C3_5 C2_5 108.7(4) . . ?
C4_5 C3_5 C1_8 119.7(4) . . ?
C2_5 C3_5 C1_8 131.6(4) . . ?
C4_5 C3_5 Fe1_5 68.5(3) . . ?
C2_5 C3_5 Fe1_5 71.6(3) . . ?
C1_8 C3_5 Fe1_5 126.3(3) . . ?
C5_5 C4_5 C3_5 108.2(4) . . ?
C5_5 C4_5 Fe1_5 69.9(3) . . ?
C3_5 C4_5 Fe1_5 70.1(3) . . ?
C5_5 C4_5 H4_5 125.9 . . ?
C3_5 C4_5 H4_5 125.9 . . ?
Fe1_5 C4_5 H4_5 125.6 . . ?
C4_5 C5_5 C6_5 108.2(4) . . ?
C4_5 C5_5 Fe1_5 69.4(3) . . ?
C6_5 C5_5 Fe1_5 70.6(3) . . ?
C4_5 C5_5 H5_5 125.9 . . ?
C6_5 C5_5 H5_5 125.9 . . ?
Fe1_5 C5_5 H5_5 125.7 . . ?
C5_5 C6_5 C2_5 109.6(4) . . ?
C5_5 C6_5 C1_9 120.1(4) . . ?
C2_5 C6_5 C1_9 130.0(4) . . ?
C5_5 C6_5 Fe1_5 68.8(3) . . ?
C2_5 C6_5 Fe1_5 71.4(3) . . ?
C1_9 C6_5 Fe1_5 130.4(3) . . ?
C11_5 C7_5 C8_5 108.0(4) . . ?
C11_5 C7_5 Fe1_5 71.2(3) . . ?
C8_5 C7_5 Fe1_5 69.5(3) . . ?
C11_5 C7_5 H7_5 126.0 . . ?
C8_5 C7_5 H7_5 126.0 . . ?
Fe1_5 C7_5 H7_5 124.9 . . ?
C9_5 C8_5 C7_5 108.4(5) . . ?
C9_5 C8_5 Fe1_5 69.9(3) . . ?
C7_5 C8_5 Fe1_5 69.9(3) . . ?
C9_5 C8_5 H8_5 125.8 . . ?
C7_5 C8_5 H8_5 125.8 . . ?
Fe1_5 C8_5 H8_5 125.9 . . ?
C8_5 C9_5 C10_5 107.6(5) . . ?
C8_5 C9_5 Fe1_5 69.6(3) . . ?
C10_5 C9_5 Fe1_5 70.3(3) . . ?
C8_5 C9_5 H9_5 126.2 . . ?
C10_5 C9_5 H9_5 126.2 . . ?
Fe1_5 C9_5 H9_5 125.4 . . ?
C9_5 C10_5 C11_5 108.2(5) . . ?
C9_5 C10_5 Fe1_5 69.3(3) . . ?
C11_5 C10_5 Fe1_5 70.7(3) . . ?
C9_5 C10_5 H10_5 125.9 . . ?
C11_5 C10_5 H10_5 125.9 . . ?
Fe1_5 C10_5 H10_5 125.7 . . ?
C7_5 C11_5 C10_5 107.8(5) . . ?
C7_5 C11_5 Fe1_5 68.8(3) . . ?
C10_5 C11_5 Fe1_5 69.1(3) . . ?
C7_5 C11_5 H11_5 126.1 . . ?
C10_5 C11_5 H11_5 126.1 . . ?
Fe1_5 C11_5 H11_5 127.5 . . ?
C6_6 C1_6 C2_6 118.7(4) . . ?
C6_6 C1_6 C3_4 118.7(4) . . ?
C2_6 C1_6 C3_4 122.3(4) . . ?
C3_6 C2_6 C1_6 121.3(5) . . ?
C3_6 C2_6 H2_6 119.3 . . ?
C1_6 C2_6 H2_6 119.3 . . ?
C2_6 C3_6 C4_6 118.1(4) . . ?
C2_6 C3_6 C7_6 119.6(4) . . ?
C4_6 C3_6 C7_6 122.1(4) . . ?
C5_6 C4_6 C3_6 122.1(5) . . ?
C5_6 C4_6 H4_6 118.9 . . ?
C3_6 C4_6 H4_6 118.9 . . ?
C4_6 C5_6 C6_6 118.0(5) . . ?
C4_6 C5_6 C8_6 122.4(10) . . ?
C6_6 C5_6 C8_6 119.5(10) . . ?
C4_6 C5_6 C8_16 122.7(5) . . ?
C6_6 C5_6 C8_16 119.3(5) . . ?
C1_6 C6_6 C5_6 121.7(4) . . ?
C1_6 C6_6 H6_6 119.2 . . ?
C5_6 C6_6 H6_6 119.2 . . ?
C10_6 C7_6 C11_6 107.6(5) . . ?
C10_6 C7_6 C9_6 109.9(5) . . ?
C11_6 C7_6 C9_6 108.6(4) . . ?
C10_6 C7_6 C3_6 110.9(4) . . ?
C11_6 C7_6 C3_6 111.7(4) . . ?
C9_6 C7_6 C3_6 108.2(4) . . ?
C7_6 C9_6 H9A_6 109.5 . . ?
C7_6 C9_6 H9B_6 109.5 . . ?
H9A_6 C9_6 H9B_6 109.5 . . ?
C7_6 C9_6 H9C_6 109.5 . . ?
H9A_6 C9_6 H9C_6 109.5 . . ?
H9B_6 C9_6 H9C_6 109.5 . . ?
C7_6 C10_6 H10A_6 109.5 . . ?
C7_6 C10_6 H10B_6 109.5 . . ?
H10A_6 C10_6 H10B_6 109.5 . . ?
C7_6 C10_6 H10C_6 109.5 . . ?
H10A_6 C10_6 H10C_6 109.5 . . ?
H10B_6 C10_6 H10C_6 109.5 . . ?
C7_6 C11_6 H11A_6 109.5 . . ?
C7_6 C11_6 H11B_6 109.5 . . ?
H11A_6 C11_6 H11B_6 109.5 . . ?
C7_6 C11_6 H11C_6 109.5 . . ?
H11A_6 C11_6 H11C_6 109.5 . . ?
H11B_6 C11_6 H11C_6 109.5 . . ?
C14_6 C8_6 C13_6 109(2) . . ?
C14_6 C8_6 C12_6 108(2) . . ?
C13_6 C8_6 C12_6 108(2) . . ?
C14_6 C8_6 C5_6 111(2) . . ?
C13_6 C8_6 C5_6 113(2) . . ?
C12_6 C8_6 C5_6 108.0(19) . . ?
C8_6 C12_6 H12A_6 109.5 . . ?
C8_6 C12_6 H12B_6 109.5 . . ?
H12A_6 C12_6 H12B_6 109.5 . . ?
C8_6 C12_6 H12C_6 109.5 . . ?
H12A_6 C12_6 H12C_6 109.5 . . ?
H12B_6 C12_6 H12C_6 109.5 . . ?
C8_6 C13_6 H13A_6 109.5 . . ?
C8_6 C13_6 H13B_6 109.5 . . ?
H13A_6 C13_6 H13B_6 109.5 . . ?
C8_6 C13_6 H13C_6 109.5 . . ?
H13A_6 C13_6 H13C_6 109.5 . . ?
H13B_6 C13_6 H13C_6 109.5 . . ?
C8_6 C14_6 H14A_6 109.5 . . ?
C8_6 C14_6 H14B_6 109.5 . . ?
H14A_6 C14_6 H14B_6 109.5 . . ?
C8_6 C14_6 H14C_6 109.5 . . ?
H14A_6 C14_6 H14C_6 109.5 . . ?
H14B_6 C14_6 H14C_6 109.5 . . ?
C14_16 C8_16 C13_16 108.3(9) . . ?
C14_16 C8_16 C12_16 108.1(9) . . ?
C13_16 C8_16 C12_16 108.9(8) . . ?
C14_16 C8_16 C5_6 113.4(8) . . ?
C13_16 C8_16 C5_6 110.5(7) . . ?
C12_16 C8_16 C5_6 107.5(8) . . ?
C8_16 C12_16 H12A_16 109.5 . . ?
C8_16 C12_16 H12B_16 109.5 . . ?
H12A_16 C12_16 H12B_16 109.5 . . ?
C8_16 C12_16 H12C_16 109.5 . . ?
H12A_16 C12_16 H12C_16 109.5 . . ?
H12B_16 C12_16 H12C_16 109.5 . . ?
C8_16 C13_16 H13A_16 109.5 . . ?
C8_16 C13_16 H13B_16 109.5 . . ?
H13A_16 C13_16 H13B_16 109.5 . . ?
C8_16 C13_16 H13C_16 109.5 . . ?
H13A_16 C13_16 H13C_16 109.5 . . ?
H13B_16 C13_16 H13C_16 109.5 . . ?
C8_16 C14_16 H14A_16 109.5 . . ?
C8_16 C14_16 H14B_16 109.5 . . ?
H14A_16 C14_16 H14B_16 109.5 . . ?
C8_16 C14_16 H14C_16 109.5 . . ?
H14A_16 C14_16 H14C_16 109.5 . . ?
H14B_16 C14_16 H14C_16 109.5 . . ?
C6_7 C1_7 C2_7 119.0(4) . . ?
C6_7 C1_7 C6_4 121.0(4) . . ?
C2_7 C1_7 C6_4 119.4(4) . . ?
C1_7 C2_7 C3_7 121.1(4) . . ?
C1_7 C2_7 H2_7 119.5 . . ?
C3_7 C2_7 H2_7 119.5 . . ?
C2_7 C3_7 C4_7 118.2(4) . . ?
C2_7 C3_7 C7_7 120.8(4) . . ?
C4_7 C3_7 C7_7 120.9(4) . . ?
C5_7 C4_7 C3_7 122.0(5) . . ?
C5_7 C4_7 H4_7 119.0 . . ?
C3_7 C4_7 H4_7 119.0 . . ?
C4_7 C5_7 C6_7 118.4(5) . . ?
C4_7 C5_7 C8_7 122.4(5) . . ?
C6_7 C5_7 C8_7 119.2(4) . . ?
C1_7 C6_7 C5_7 121.3(5) . . ?
C1_7 C6_7 H6_7 119.3 . . ?
C5_7 C6_7 H6_7 119.3 . . ?
C9_7 C7_7 C11_7 109.5(5) . . ?
C9_7 C7_7 C10_7 107.7(5) . . ?
C11_7 C7_7 C10_7 108.2(5) . . ?
C9_7 C7_7 C3_7 110.9(4) . . ?
C11_7 C7_7 C3_7 108.2(4) . . ?
C10_7 C7_7 C3_7 112.3(4) . . ?
C12_7 C8_7 C13_7 108.0(5) . . ?
C12_7 C8_7 C5_7 109.5(4) . . ?
C13_7 C8_7 C5_7 113.1(4) . . ?
C12_7 C8_7 C14_7 109.1(5) . . ?
C13_7 C8_7 C14_7 107.8(5) . . ?
C5_7 C8_7 C14_7 109.2(4) . . ?
C7_7 C9_7 H9A_7 109.5 . . ?
C7_7 C9_7 H9B_7 109.5 . . ?
H9A_7 C9_7 H9B_7 109.5 . . ?
C7_7 C9_7 H9C_7 109.5 . . ?
H9A_7 C9_7 H9C_7 109.5 . . ?
H9B_7 C9_7 H9C_7 109.5 . . ?
C7_7 C10_7 H10A_7 109.5 . . ?
C7_7 C10_7 H10B_7 109.5 . . ?
H10A_7 C10_7 H10B_7 109.5 . . ?
C7_7 C10_7 H10C_7 109.5 . . ?
H10A_7 C10_7 H10C_7 109.5 . . ?
H10B_7 C10_7 H10C_7 109.5 . . ?
C7_7 C11_7 H11A_7 109.5 . . ?
C7_7 C11_7 H11B_7 109.5 . . ?
H11A_7 C11_7 H11B_7 109.5 . . ?
C7_7 C11_7 H11C_7 109.5 . . ?
H11A_7 C11_7 H11C_7 109.5 . . ?
H11B_7 C11_7 H11C_7 109.5 . . ?
C8_7 C12_7 H12A_7 109.5 . . ?
C8_7 C12_7 H12B_7 109.5 . . ?
H12A_7 C12_7 H12B_7 109.5 . . ?
C8_7 C12_7 H12C_7 109.5 . . ?
H12A_7 C12_7 H12C_7 109.5 . . ?
H12B_7 C12_7 H12C_7 109.5 . . ?
C8_7 C13_7 H13A_7 109.5 . . ?
C8_7 C13_7 H13B_7 109.5 . . ?
H13A_7 C13_7 H13B_7 109.5 . . ?
C8_7 C13_7 H13C_7 109.5 . . ?
H13A_7 C13_7 H13C_7 109.5 . . ?
H13B_7 C13_7 H13C_7 109.5 . . ?
C8_7 C14_7 H14A_7 109.5 . . ?
C8_7 C14_7 H14B_7 109.5 . . ?
H14A_7 C14_7 H14B_7 109.5 . . ?
C8_7 C14_7 H14C_7 109.5 . . ?
H14A_7 C14_7 H14C_7 109.5 . . ?
H14B_7 C14_7 H14C_7 109.5 . . ?
C6_8 C1_8 C2_8 117.7(4) . . ?
C6_8 C1_8 C3_5 118.9(4) . . ?
C2_8 C1_8 C3_5 123.3(4) . . ?
C3_8 C2_8 C1_8 121.1(4) . . ?
C3_8 C2_8 H2_8 119.4 . . ?
C1_8 C2_8 H2_8 119.4 . . ?
C2_8 C3_8 C4_8 118.8(5) . . ?
C2_8 C3_8 C7_8 122.7(5) . . ?
C4_8 C3_8 C7_8 118.3(4) . . ?
C5_8 C4_8 C3_8 121.6(5) . . ?
C5_8 C4_8 H4_8 119.2 . . ?
C3_8 C4_8 H4_8 119.2 . . ?
C6_8 C5_8 C4_8 117.9(5) . . ?
C6_8 C5_8 C8_8 120.2(4) . . ?
C4_8 C5_8 C8_8 121.9(5) . . ?
C5_8 C6_8 C1_8 122.7(5) . . ?
C5_8 C6_8 H6_8 118.7 . . ?
C1_8 C6_8 H6_8 118.7 . . ?
C10_8 C7_8 C3_8 110.6(4) . . ?
C10_8 C7_8 C11_8 109.3(4) . . ?
C3_8 C7_8 C11_8 108.1(4) . . ?
C10_8 C7_8 C9_8 108.4(4) . . ?
C3_8 C7_8 C9_8 112.2(4) . . ?
C11_8 C7_8 C9_8 108.2(4) . . ?
C12_8 C8_8 C14_8 108.4(5) . . ?
C12_8 C8_8 C13_8 108.3(5) . . ?
C14_8 C8_8 C13_8 109.4(4) . . ?
C12_8 C8_8 C5_8 112.8(4) . . ?
C14_8 C8_8 C5_8 108.2(4) . . ?
C13_8 C8_8 C5_8 109.8(4) . . ?
C7_8 C9_8 H9A_8 109.5 . . ?
C7_8 C9_8 H9B_8 109.5 . . ?
H9A_8 C9_8 H9B_8 109.5 . . ?
C7_8 C9_8 H9C_8 109.5 . . ?
H9A_8 C9_8 H9C_8 109.5 . . ?
H9B_8 C9_8 H9C_8 109.5 . . ?
C7_8 C10_8 H10A_8 109.5 . . ?
C7_8 C10_8 H10B_8 109.5 . . ?
H10A_8 C10_8 H10B_8 109.5 . . ?
C7_8 C10_8 H10C_8 109.5 . . ?
H10A_8 C10_8 H10C_8 109.5 . . ?
H10B_8 C10_8 H10C_8 109.5 . . ?
C7_8 C11_8 H11A_8 109.5 . . ?
C7_8 C11_8 H11B_8 109.5 . . ?
H11A_8 C11_8 H11B_8 109.5 . . ?
C7_8 C11_8 H11C_8 109.5 . . ?
H11A_8 C11_8 H11C_8 109.5 . . ?
H11B_8 C11_8 H11C_8 109.5 . . ?
C8_8 C12_8 H12A_8 109.5 . . ?
C8_8 C12_8 H12B_8 109.5 . . ?
H12A_8 C12_8 H12B_8 109.5 . . ?
C8_8 C12_8 H12C_8 109.5 . . ?
H12A_8 C12_8 H12C_8 109.5 . . ?
H12B_8 C12_8 H12C_8 109.5 . . ?
C8_8 C13_8 H13A_8 109.5 . . ?
C8_8 C13_8 H13B_8 109.5 . . ?
H13A_8 C13_8 H13B_8 109.5 . . ?
C8_8 C13_8 H13C_8 109.5 . . ?
H13A_8 C13_8 H13C_8 109.5 . . ?
H13B_8 C13_8 H13C_8 109.5 . . ?
C8_8 C14_8 H14A_8 109.5 . . ?
C8_8 C14_8 H14B_8 109.5 . . ?
H14A_8 C14_8 H14B_8 109.5 . . ?
C8_8 C14_8 H14C_8 109.5 . . ?
H14A_8 C14_8 H14C_8 109.5 . . ?
H14B_8 C14_8 H14C_8 109.5 . . ?
C2_9 C1_9 C6_9 118.8(4) . . ?
C2_9 C1_9 C6_5 122.0(4) . . ?
C6_9 C1_9 C6_5 118.8(4) . . ?
C1_9 C2_9 C3_9 121.5(5) . . ?
C1_9 C2_9 H2_9 119.2 . . ?
C3_9 C2_9 H2_9 119.2 . . ?
C2_9 C3_9 C4_9 118.2(4) . . ?
C2_9 C3_9 C7_9 119.7(4) . . ?
C4_9 C3_9 C7_9 122.1(5) . . ?
C3_9 C4_9 C5_9 121.8(5) . . ?
C3_9 C4_9 H4_9 119.1 . . ?
C5_9 C4_9 H4_9 119.1 . . ?
C6_9 C5_9 C4_9 118.8(5) . . ?
C6_9 C5_9 C8_9 121.9(5) . . ?
C4_9 C5_9 C8_9 119.2(4) . . ?
C5_9 C6_9 C1_9 120.8(5) . . ?
C5_9 C6_9 H6_9 119.6 . . ?
C1_9 C6_9 H6_9 119.6 . . ?
C11_9 C7_9 C10_9 108.9(6) . . ?
C11_9 C7_9 C9_9 108.3(5) . . ?
C10_9 C7_9 C9_9 108.1(5) . . ?
C11_9 C7_9 C3_9 112.9(5) . . ?
C10_9 C7_9 C3_9 109.7(5) . . ?
C9_9 C7_9 C3_9 108.9(4) . . ?
C13_9 C8_9 C12_9 108.5(5) . . ?
C13_9 C8_9 C14_9 108.2(4) . . ?
C12_9 C8_9 C14_9 109.2(4) . . ?
C13_9 C8_9 C5_9 112.8(4) . . ?
C12_9 C8_9 C5_9 109.3(4) . . ?
C14_9 C8_9 C5_9 108.7(4) . . ?
C7_9 C9_9 H9A_9 109.5 . . ?
C7_9 C9_9 H9B_9 109.5 . . ?
H9A_9 C9_9 H9B_9 109.5 . . ?
C7_9 C9_9 H9C_9 109.5 . . ?
H9A_9 C9_9 H9C_9 109.5 . . ?
H9B_9 C9_9 H9C_9 109.5 . . ?
C7_9 C10_9 H10A_9 109.5 . . ?
C7_9 C10_9 H10B_9 109.5 . . ?
H10A_9 C10_9 H10B_9 109.5 . . ?
C7_9 C10_9 H10C_9 109.5 . . ?
H10A_9 C10_9 H10C_9 109.5 . . ?
H10B_9 C10_9 H10C_9 109.5 . . ?
C7_9 C11_9 H11A_9 109.5 . . ?
C7_9 C11_9 H11B_9 109.5 . . ?
H11A_9 C11_9 H11B_9 109.5 . . ?
C7_9 C11_9 H11C_9 109.5 . . ?
H11A_9 C11_9 H11C_9 109.5 . . ?
H11B_9 C11_9 H11C_9 109.5 . . ?
C8_9 C12_9 H12A_9 109.5 . . ?
C8_9 C12_9 H12B_9 109.5 . . ?
H12A_9 C12_9 H12B_9 109.5 . . ?
C8_9 C12_9 H12C_9 109.5 . . ?
H12A_9 C12_9 H12C_9 109.5 . . ?
H12B_9 C12_9 H12C_9 109.5 . . ?
C8_9 C13_9 H13A_9 109.5 . . ?
C8_9 C13_9 H13B_9 109.5 . . ?
H13A_9 C13_9 H13B_9 109.5 . . ?
C8_9 C13_9 H13C_9 109.5 . . ?
H13A_9 C13_9 H13C_9 109.5 . . ?
H13B_9 C13_9 H13C_9 109.5 . . ?
C8_9 C14_9 H14A_9 109.5 . . ?
C8_9 C14_9 H14B_9 109.5 . . ?
H14A_9 C14_9 H14B_9 109.5 . . ?
C8_9 C14_9 H14C_9 109.5 . . ?
H14A_9 C14_9 H14C_9 109.5 . . ?
H14B_9 C14_9 H14C_9 109.5 . . ?
C2_10 C1_10 H1A_10 109.5 . . ?
C2_10 C1_10 H1B_10 109.5 . . ?
H1A_10 C1_10 H1B_10 109.5 . . ?
C2_10 C1_10 H1C_10 109.5 . . ?
H1A_10 C1_10 H1C_10 109.5 . . ?
H1B_10 C1_10 H1C_10 109.5 . . ?
C1_10 C2_10 C3_10 114.6(6) . . ?
C1_10 C2_10 H2A_10 108.6 . . ?
C3_10 C2_10 H2A_10 108.6 . . ?
C1_10 C2_10 H2B_10 108.6 . . ?
C3_10 C2_10 H2B_10 108.6 . . ?
H2A_10 C2_10 H2B_10 107.6 . . ?
C4_10 C3_10 C2_10 115.5(6) . . ?
C4_10 C3_10 H3A_10 108.4 . . ?
C2_10 C3_10 H3A_10 108.4 . . ?
C4_10 C3_10 H3B_10 108.4 . . ?
C2_10 C3_10 H3B_10 108.4 . . ?
H3A_10 C3_10 H3B_10 107.5 . . ?
C3_10 C4_10 C5_10 117.4(7) . . ?
C3_10 C4_10 H4A_10 108.0 . . ?
C5_10 C4_10 H4A_10 108.0 . . ?
C3_10 C4_10 H4B_10 108.0 . . ?
C5_10 C4_10 H4B_10 108.0 . . ?
H4A_10 C4_10 H4B_10 107.2 . . ?
C6_10 C5_10 C4_10 113.2(7) . . ?
C6_10 C5_10 H5A_10 108.9 . . ?
C4_10 C5_10 H5A_10 108.9 . . ?
C6_10 C5_10 H5B_10 108.9 . . ?
C4_10 C5_10 H5B_10 108.9 . . ?
H5A_10 C5_10 H5B_10 107.8 . . ?
C5_10 C6_10 H6A_10 109.5 . . ?
C5_10 C6_10 H6B_10 109.5 . . ?
H6A_10 C6_10 H6B_10 109.5 . . ?
C5_10 C6_10 H6C_10 109.5 . . ?
H6A_10 C6_10 H6C_10 109.5 . . ?
H6B_10 C6_10 H6C_10 109.5 . . ?

loop_
_geom_bond_atom_site_label_1
_geom_bond_atom_site_label_2
_geom_bond_distance
_geom_bond_site_symmetry_2
_geom_bond_publ_flag
Al1_1 C2_4 2.007(5) . ?
Al1_1 C2_2 2.059(5) . ?
Al1_1 Al2_1 2.648(2) . ?
Al1_1 I3_1 2.6698(14) . ?
Al2_1 C2_5 1.996(5) . ?
Al2_1 C2_3 2.057(5) . ?
Al2_1 I4_1 2.6544(14) . ?
N1_2 C2_2 1.362(6) . ?
N1_2 C5_2 1.382(6) . ?
N1_2 C6_2 1.460(6) . ?
C2_2 N3_2 1.356(6) . ?
N3_2 C4_2 1.385(6) . ?
N3_2 C7_2 1.458(6) . ?
C4_2 C5_2 1.348(7) . ?
C4_2 C8_2 1.485(8) . ?
C5_2 C9_2 1.502(7) . ?
C6_2 H6A_2 0.9800 . ?
C6_2 H6B_2 0.9800 . ?
C6_2 H6C_2 0.9800 . ?
C7_2 H7A_2 0.9800 . ?
C7_2 H7B_2 0.9800 . ?
C7_2 H7C_2 0.9800 . ?
C8_2 H8A_2 0.9800 . ?
C8_2 H8B_2 0.9800 . ?
C8_2 H8C_2 0.9800 . ?
C9_2 H9A_2 0.9800 . ?
C9_2 H9B_2 0.9800 . ?
C9_2 H9C_2 0.9800 . ?
N1_3 C2_3 1.356(6) . ?
N1_3 C5_3 1.392(6) . ?
N1_3 C6_3 1.448(6) . ?
C2_3 N3_3 1.354(6) . ?
N3_3 C4_3 1.390(6) . ?
N3_3 C7_3 1.460(6) . ?
C4_3 C5_3 1.349(7) . ?
C4_3 C8_3 1.485(7) . ?
C5_3 C9_3 1.488(7) . ?
C6_3 H6A_3 0.9800 . ?
C6_3 H6B_3 0.9800 . ?
C6_3 H6C_3 0.9800 . ?
C7_3 H7A_3 0.9800 . ?
C7_3 H7B_3 0.9800 . ?
C7_3 H7C_3 0.9800 . ?
C8_3 H8A_3 0.9800 . ?
C8_3 H8B_3 0.9800 . ?
C8_3 H8C_3 0.9800 . ?
C9_3 H9A_3 0.9800 . ?
C9_3 H9B_3 0.9800 . ?
C9_3 H9C_3 0.9800 . ?
Fe1_4 C4_4 2.024(5) . ?
Fe1_4 C3_4 2.036(5) . ?
Fe1_4 C5_4 2.046(5) . ?
Fe1_4 C9_4 2.047(5) . ?
Fe1_4 C8_4 2.049(5) . ?
Fe1_4 C11_4 2.061(5) . ?
Fe1_4 C10_4 2.065(5) . ?
Fe1_4 C7_4 2.069(5) . ?
Fe1_4 C6_4 2.079(5) . ?
Fe1_4 C2_4 2.117(5) . ?
C2_4 C3_4 1.464(7) . ?
C2_4 C6_4 1.465(6) . ?
C3_4 C4_4 1.416(7) . ?
C3_4 C1_6 1.489(7) . ?
C4_4 C5_4 1.410(7) . ?
C4_4 H4_4 0.9500 . ?
C5_4 C6_4 1.437(7) . ?
C5_4 H5_4 0.9500 . ?
C6_4 C1_7 1.497(7) . ?
C7_4 C11_4 1.411(8) . ?
C7_4 C8_4 1.435(8) . ?
C7_4 H7_4 0.9500 . ?
C8_4 C9_4 1.420(7) . ?
C8_4 H8_4 0.9500 . ?
C9_4 C10_4 1.426(8) . ?
C9_4 H9_4 0.9500 . ?
C10_4 C11_4 1.416(7) . ?
C10_4 H10_4 0.9500 . ?
C11_4 H11_4 0.9500 . ?
Fe1_5 C4_5 2.035(5) . ?
Fe1_5 C5_5 2.043(5) . ?
Fe1_5 C8_5 2.050(5) . ?
Fe1_5 C9_5 2.053(5) . ?
Fe1_5 C7_5 2.056(5) . ?
Fe1_5 C3_5 2.057(5) . ?
Fe1_5 C6_5 2.066(5) . ?
Fe1_5 C10_5 2.066(5) . ?
Fe1_5 C11_5 2.087(5) . ?
Fe1_5 C2_5 2.113(5) . ?
C2_5 C6_5 1.454(6) . ?
C2_5 C3_5 1.458(7) . ?
C3_5 C4_5 1.444(6) . ?
C3_5 C1_8 1.479(7) . ?
C4_5 C5_5 1.418(7) . ?
C4_5 H4_5 0.9500 . ?
C5_5 C6_5 1.427(7) . ?
C5_5 H5_5 0.9500 . ?
C6_5 C1_9 1.500(7) . ?
C7_5 C11_5 1.416(8) . ?
C7_5 C8_5 1.423(8) . ?
C7_5 H7_5 0.9500 . ?
C8_5 C9_5 1.419(7) . ?
C8_5 H8_5 0.9500 . ?
C9_5 C10_5 1.421(8) . ?
C9_5 H9_5 0.9500 . ?
C10_5 C11_5 1.427(7) . ?
C10_5 H10_5 0.9500 . ?
C11_5 H11_5 0.9500 . ?
C1_6 C6_6 1.389(7) . ?
C1_6 C2_6 1.397(7) . ?
C2_6 C3_6 1.394(7) . ?
C2_6 H2_6 0.9500 . ?
C3_6 C4_6 1.398(7) . ?
C3_6 C7_6 1.541(6) . ?
C4_6 C5_6 1.389(7) . ?
C4_6 H4_6 0.9500 . ?
C5_6 C6_6 1.397(7) . ?
C5_6 C8_6 1.53(4) . ?
C5_6 C8_16 1.541(13) . ?
C6_6 H6_6 0.9500 . ?
C7_6 C10_6 1.527(8) . ?
C7_6 C11_6 1.531(8) . ?
C7_6 C9_6 1.532(7) . ?
C9_6 H9A_6 0.9800 . ?
C9_6 H9B_6 0.9800 . ?
C9_6 H9C_6 0.9800 . ?
C10_6 H10A_6 0.9800 . ?
C10_6 H10B_6 0.9800 . ?
C10_6 H10C_6 0.9800 . ?
C11_6 H11A_6 0.9800 . ?
C11_6 H11B_6 0.9800 . ?
C11_6 H11C_6 0.9800 . ?
C8_6 C14_6 1.522(19) . ?
C8_6 C13_6 1.527(19) . ?
C8_6 C12_6 1.532(19) . ?
C12_6 H12A_6 0.9800 . ?
C12_6 H12B_6 0.9800 . ?
C12_6 H12C_6 0.9800 . ?
C13_6 H13A_6 0.9800 . ?
C13_6 H13B_6 0.9800 . ?
C13_6 H13C_6 0.9800 . ?
C14_6 H14A_6 0.9800 . ?
C14_6 H14B_6 0.9800 . ?
C14_6 H14C_6 0.9800 . ?
C8_16 C14_16 1.523(11) . ?
C8_16 C13_16 1.529(11) . ?
C8_16 C12_16 1.533(12) . ?
C12_16 H12A_16 0.9800 . ?
C12_16 H12B_16 0.9800 . ?
C12_16 H12C_16 0.9800 . ?
C13_16 H13A_16 0.9800 . ?
C13_16 H13B_16 0.9800 . ?
C13_16 H13C_16 0.9800 . ?
C14_16 H14A_16 0.9800 . ?
C14_16 H14B_16 0.9800 . ?
C14_16 H14C_16 0.9800 . ?
C1_7 C6_7 1.395(7) . ?
C1_7 C2_7 1.399(7) . ?
C2_7 C3_7 1.404(7) . ?
C2_7 H2_7 0.9500 . ?
C3_7 C4_7 1.405(7) . ?
C3_7 C7_7 1.545(7) . ?
C4_7 C5_7 1.389(7) . ?
C4_7 H4_7 0.9500 . ?
C5_7 C6_7 1.403(7) . ?
C5_7 C8_7 1.536(7) . ?
C6_7 H6_7 0.9500 . ?
C7_7 C9_7 1.520(8) . ?
C7_7 C11_7 1.527(7) . ?
C7_7 C10_7 1.529(8) . ?
C8_7 C12_7 1.525(8) . ?
C8_7 C13_7 1.526(8) . ?
C8_7 C14_7 1.556(8) . ?
C9_7 H9A_7 0.9800 . ?
C9_7 H9B_7 0.9800 . ?
C9_7 H9C_7 0.9800 . ?
C10_7 H10A_7 0.9800 . ?
C10_7 H10B_7 0.9800 . ?
C10_7 H10C_7 0.9800 . ?
C11_7 H11A_7 0.9800 . ?
C11_7 H11B_7 0.9800 . ?
C11_7 H11C_7 0.9800 . ?
C12_7 H12A_7 0.9800 . ?
C12_7 H12B_7 0.9800 . ?
C12_7 H12C_7 0.9800 . ?
C13_7 H13A_7 0.9800 . ?
C13_7 H13B_7 0.9800 . ?
C13_7 H13C_7 0.9800 . ?
C14_7 H14A_7 0.9800 . ?
C14_7 H14B_7 0.9800 . ?
C14_7 H14C_7 0.9800 . ?
C1_8 C6_8 1.396(7) . ?
C1_8 C2_8 1.413(7) . ?
C2_8 C3_8 1.390(7) . ?
C2_8 H2_8 0.9500 . ?
C3_8 C4_8 1.402(7) . ?
C3_8 C7_8 1.535(7) . ?
C4_8 C5_8 1.396(7) . ?
C4_8 H4_8 0.9500 . ?
C5_8 C6_8 1.387(7) . ?
C5_8 C8_8 1.545(7) . ?
C6_8 H6_8 0.9500 . ?
C7_8 C10_8 1.528(7) . ?
C7_8 C11_8 1.537(7) . ?
C7_8 C9_8 1.544(7) . ?
C8_8 C12_8 1.528(8) . ?
C8_8 C14_8 1.531(8) . ?
C8_8 C13_8 1.544(8) . ?
C9_8 H9A_8 0.9800 . ?
C9_8 H9B_8 0.9800 . ?
C9_8 H9C_8 0.9800 . ?
C10_8 H10A_8 0.9800 . ?
C10_8 H10B_8 0.9800 . ?
C10_8 H10C_8 0.9800 . ?
C11_8 H11A_8 0.9800 . ?
C11_8 H11B_8 0.9800 . ?
C11_8 H11C_8 0.9800 . ?
C12_8 H12A_8 0.9800 . ?
C12_8 H12B_8 0.9800 . ?
C12_8 H12C_8 0.9800 . ?
C13_8 H13A_8 0.9800 . ?
C13_8 H13B_8 0.9800 . ?
C13_8 H13C_8 0.9800 . ?
C14_8 H14A_8 0.9800 . ?
C14_8 H14B_8 0.9800 . ?
C14_8 H14C_8 0.9800 . ?
C1_9 C2_9 1.393(7) . ?
C1_9 C6_9 1.412(7) . ?
C2_9 C3_9 1.396(7) . ?
C2_9 H2_9 0.9500 . ?
C3_9 C4_9 1.397(7) . ?
C3_9 C7_9 1.544(7) . ?
C4_9 C5_9 1.399(7) . ?
C4_9 H4_9 0.9500 . ?
C5_9 C6_9 1.389(7) . ?
C5_9 C8_9 1.550(7) . ?
C6_9 H6_9 0.9500 . ?
C7_9 C11_9 1.521(9) . ?
C7_9 C10_9 1.535(9) . ?
C7_9 C9_9 1.538(8) . ?
C8_9 C13_9 1.519(8) . ?
C8_9 C12_9 1.536(7) . ?
C8_9 C14_9 1.539(7) . ?
C9_9 H9A_9 0.9800 . ?
C9_9 H9B_9 0.9800 . ?
C9_9 H9C_9 0.9800 . ?
C10_9 H10A_9 0.9800 . ?
C10_9 H10B_9 0.9800 . ?
C10_9 H10C_9 0.9800 . ?
C11_9 H11A_9 0.9800 . ?
C11_9 H11B_9 0.9800 . ?
C11_9 H11C_9 0.9800 . ?
C12_9 H12A_9 0.9800 . ?
C12_9 H12B_9 0.9800 . ?
C12_9 H12C_9 0.9800 . ?
C13_9 H13A_9 0.9800 . ?
C13_9 H13B_9 0.9800 . ?
C13_9 H13C_9 0.9800 . ?
C14_9 H14A_9 0.9800 . ?
C14_9 H14B_9 0.9800 . ?
C14_9 H14C_9 0.9800 . ?
C1_10 C2_10 1.504(10) . ?
C1_10 H1A_10 0.9800 . ?
C1_10 H1B_10 0.9800 . ?
C1_10 H1C_10 0.9800 . ?
C2_10 C3_10 1.527(10) . ?
C2_10 H2A_10 0.9900 . ?
C2_10 H2B_10 0.9900 . ?
C3_10 C4_10 1.500(11) . ?
C3_10 H3A_10 0.9900 . ?
C3_10 H3B_10 0.9900 . ?
C4_10 C5_10 1.546(11) . ?
C4_10 H4A_10 0.9900 . ?
C4_10 H4B_10 0.9900 . ?
C5_10 C6_10 1.457(12) . ?
C5_10 H5A_10 0.9900 . ?
C5_10 H5B_10 0.9900 . ?
C6_10 H6A_10 0.9800 . ?
C6_10 H6B_10 0.9800 . ?
C6_10 H6C_10 0.9800 . ?

loop_
_exptl_oxdiff_crystal_face_indexfrac_h
_exptl_oxdiff_crystal_face_indexfrac_k
_exptl_oxdiff_crystal_face_indexfrac_l
_exptl_oxdiff_crystal_face_x
_exptl_oxdiff_crystal_face_y
_exptl_oxdiff_crystal_face_z
0.9977 0.0008 -0.0003 0.0224 0.0888 0.0390
-0.9953 -0.0039 -1.9947 -0.0116 -0.1865 0.1113
1.9942 0.0032 0.9968 0.0394 0.2265 0.0029
1.9993 -1.0006 -0.9968 -0.0395 0.1087 0.1940
2.0005 -1.0021 -1.9944 -0.0340 0.0598 0.2691
-1.0005 1.9973 -1.9975 0.1677 -0.1461 0.0297
2.0019 -2.0012 -0.9955 -0.1291 0.0885 0.2348
-1.0042 2.0020 0.9951 0.1515 0.0003 -0.1958
1.0042 -2.0020 -0.9951 -0.1515 -0.0003 0.1958
0.9937 2.0005 -1.0006 0.2071 0.0803 0.0325
-0.9937 -2.0005 1.0006 -0.2071 -0.0803 -0.0325
-1.0054 2.0036 1.9926 0.1461 0.0491 -0.2709
1.0054 -2.0036 -1.9926 -0.1461 -0.0491 0.2709
-1.9914 -2.0013 1.0010 -0.2295 -0.1691 -0.0716
0.9925 2.0021 -0.0031 0.2017 0.1291 -0.0426
-1.0002 0.0023 1.9954 -0.0332 0.0088 -0.1893
-1.0016 1.0014 0.9965 0.0619 -0.0198 -0.1550
-1.0030 2.0005 -0.0024 0.1569 -0.0485 -0.1206
